data_7107900
loop_
_publ_author_name
'Takashi Kurogi'
'Yutaka Ishida'
'Tsubasa Hatanaka'
'Hiroyuki Kawaguchi'

_publ_section_title
;
 Multielectron reduction of diazoalkane and azides via reversible
 cyclometalation in ditantalum complexes
;
_journal_name_full Chem.Commun.
_journal_page_first 6809
_journal_paper_doi 10.1039/c2cc32535g
_journal_volume 48
_journal_year 2012
_chemical_formula_moiety 'C78 H115 K N2 O8 Si Ta2, 2.5(C5 H12)'
_chemical_formula_sum 'C90.5 H145 K N2 O8 Si2 Ta2'
_chemical_formula_weight 1846.27
_chemical_name_systematic
;
?
;
_space_group_IT_number 14
_symmetry_cell_setting monoclinic
_symmetry_space_group_name_Hall '-P 2yn'
_symmetry_space_group_name_H-M 'P 1 21/n 1'
_atom_sites_solution_hydrogens geom
_atom_sites_solution_primary direct
_atom_sites_solution_secondary difmap
_audit_creation_method SHELXL-97
_cell_angle_alpha 90.00
_cell_angle_beta 94.990(3)
_cell_angle_gamma 90.00
_cell_formula_units_Z 4
_cell_length_a 14.4755(10)
_cell_length_b 30.724(2)
_cell_length_c 22.0497(12)
_cell_measurement_reflns_used 21784
_cell_measurement_temperature 123(2)
_cell_measurement_theta_max 27.5
_cell_measurement_theta_min 3.0
_cell_volume 9769.3(11)
_computing_cell_refinement 'CrystalClear (Rigaku Corp., 2009)'
_computing_data_collection 'CrystalClear (Rigaku Corp., 2009)'
_computing_data_reduction 'CrystalClear (Rigaku Corp., 2009)'
_computing_structure_refinement 'SHELXL-97 (Sheldrick, 1997)'
_computing_structure_solution 'SHELXS-97 (Sheldrick, 1990)'
_diffrn_ambient_temperature 123(2)
_diffrn_detector_area_resol_mean 13.6612
_diffrn_measured_fraction_theta_full 0.997
_diffrn_measured_fraction_theta_max 0.997
_diffrn_measurement_device_type 'Mercury375R CCD (2x2 bin mode)'
_diffrn_measurement_method dtprofit.ref
_diffrn_radiation_detector CCD
_diffrn_radiation_monochromator graphite
_diffrn_radiation_source 'fine-focus sealed tube'
_diffrn_radiation_type MoK\a
_diffrn_radiation_wavelength 0.71075
_diffrn_reflns_av_R_equivalents 0.0920
_diffrn_reflns_av_sigmaI/netI 0.0781
_diffrn_reflns_limit_h_max 18
_diffrn_reflns_limit_h_min -18
_diffrn_reflns_limit_k_max 39
_diffrn_reflns_limit_k_min -39
_diffrn_reflns_limit_l_max 28
_diffrn_reflns_limit_l_min -28
_diffrn_reflns_number 101648
_diffrn_reflns_theta_full 27.53
_diffrn_reflns_theta_max 27.53
_diffrn_reflns_theta_min 3.00
_exptl_absorpt_coefficient_mu 2.354
_exptl_absorpt_correction_T_max 0.8716
_exptl_absorpt_correction_T_min 0.7190
_exptl_absorpt_correction_type multi-scan
_exptl_absorpt_process_details 'Jacobson, R. (1998) Private communication'
_exptl_crystal_colour Colorless
_exptl_crystal_density_diffrn 1.255
_exptl_crystal_density_method 'not measured'
_exptl_crystal_description Platelet
_exptl_crystal_F_000 3836
_exptl_crystal_size_max 0.15
_exptl_crystal_size_mid 0.12
_exptl_crystal_size_min 0.06
_platon_squeeze_details
;
;
_refine_diff_density_max 2.662
_refine_diff_density_min -2.995
_refine_diff_density_rms 0.181
_refine_ls_extinction_method none
_refine_ls_goodness_of_fit_ref 1.160
_refine_ls_hydrogen_treatment mixed
_refine_ls_matrix_type full
_refine_ls_number_parameters 910
_refine_ls_number_reflns 22455
_refine_ls_number_restraints 7
_refine_ls_restrained_S_all 1.161
_refine_ls_R_factor_all 0.1004
_refine_ls_R_factor_gt 0.0751
_refine_ls_shift/su_max 0.002
_refine_ls_shift/su_mean 0.000
_refine_ls_structure_factor_coef Fsqd
_refine_ls_weighting_details 'calc w=1/[\s^2^(Fo^2^)+(0.0538P)^2^+78.5787P] where P=(Fo^2^+2Fc^2^)/3'
_refine_ls_weighting_scheme calc
_refine_ls_wR_factor_gt 0.1745
_refine_ls_wR_factor_ref 0.1925
_reflns_number_gt 17315
_reflns_number_total 22455
_reflns_threshold_expression >2sigma(I)
_cod_data_source_file c2cc32535g.txt
_cod_data_source_block '[K(DME)][{(OOO)2Ta2}(NSiMe3)2](pentane)2.5'
_cod_original_sg_symbol_H-M P21/n
_cod_original_formula_sum 'C90.50 H145 K N2 O8 Si2 Ta2'
_cod_database_code 7107900

loop_
_symmetry_equiv_pos_as_xyz
'x, y, z'
'-x+1/2, y+1/2, -z+1/2'
'-x, -y, -z'
'x-1/2, -y-1/2, z-1/2'

loop_
_atom_site_label
_atom_site_type_symbol
_atom_site_fract_x
_atom_site_fract_y
_atom_site_fract_z
_atom_site_U_iso_or_equiv
_atom_site_adp_type
_atom_site_occupancy
_atom_site_symmetry_multiplicity
_atom_site_calc_flag
_atom_site_refinement_flags
Ta1 Ta 0.24453(2) 0.170932(11) 0.263148(15) 0.02893(9) Uani 1 1 d D
Ta2 Ta 0.26849(2) 0.157665(11) 0.130434(14) 0.02902(9) Uani 1 1 d D
H1 H 0.335(6) 0.178(3) 0.2048(11) 0.035 Uiso 1 1 d D
N1 N 0.3337(5) 0.1504(2) 0.3170(3) 0.0360(16) Uani 1 1 d .
Si1 Si 0.43756(19) 0.13355(9) 0.35509(12) 0.0435(6) Uani 1 1 d .
N2 N 0.2443(5) 0.1197(2) 0.1994(3) 0.0298(14) Uani 1 1 d .
Si2 Si 0.23705(17) 0.06398(8) 0.20630(11) 0.0340(5) Uani 1 1 d .
C1 C 0.1317(7) 0.0431(3) 0.1585(5) 0.048(2) Uani 1 1 d .
H2 H 0.0756 0.0512 0.1777 0.073 Uiso 1 1 calc R
H3 H 0.1352 0.0114 0.1554 0.073 Uiso 1 1 calc R
H4 H 0.1297 0.0560 0.1177 0.073 Uiso 1 1 calc R
C2 C 0.2230(7) 0.0473(3) 0.2864(4) 0.046(2) Uani 1 1 d .
H5 H 0.2718 0.0608 0.3137 0.069 Uiso 1 1 calc R
H6 H 0.2276 0.0155 0.2898 0.069 Uiso 1 1 calc R
H7 H 0.1622 0.0568 0.2977 0.069 Uiso 1 1 calc R
C3 C 0.3420(6) 0.0371(3) 0.1808(5) 0.043(2) Uani 1 1 d .
H8 H 0.3459 0.0429 0.1374 0.065 Uiso 1 1 calc R
H9 H 0.3380 0.0056 0.1874 0.065 Uiso 1 1 calc R
H10 H 0.3973 0.0486 0.2042 0.065 Uiso 1 1 calc R
C4 C 0.4768(8) 0.0789(4) 0.3294(6) 0.070(4) Uani 1 1 d .
H11 H 0.4254 0.0581 0.3293 0.104 Uiso 1 1 calc R
H12 H 0.5287 0.0687 0.3573 0.104 Uiso 1 1 calc R
H13 H 0.4968 0.0813 0.2882 0.104 Uiso 1 1 calc R
C5 C 0.4252(7) 0.1292(4) 0.4390(4) 0.057(3) Uani 1 1 d .
H14 H 0.3952 0.1555 0.4530 0.086 Uiso 1 1 calc R
H15 H 0.4867 0.1261 0.4610 0.086 Uiso 1 1 calc R
H16 H 0.3873 0.1037 0.4469 0.086 Uiso 1 1 calc R
C6 C 0.5338(7) 0.1718(4) 0.3393(5) 0.054(3) Uani 1 1 d .
H17 H 0.5403 0.1942 0.3710 0.082 Uiso 1 1 calc R
H18 H 0.5194 0.1857 0.2996 0.082 Uiso 1 1 calc R
H19 H 0.5920 0.1555 0.3390 0.082 Uiso 1 1 calc R
O1 O 0.1201(4) 0.15704(19) 0.2912(2) 0.0336(13) Uani 1 1 d .
O2 O 0.1736(4) 0.19448(18) 0.1739(2) 0.0283(11) Uani 1 1 d .
O3 O 0.2370(4) 0.23349(18) 0.2857(2) 0.0330(12) Uani 1 1 d .
O4 O 0.2937(4) 0.21060(18) 0.0841(2) 0.0304(12) Uani 1 1 d .
O5 O 0.1696(4) 0.13992(19) 0.0715(2) 0.0343(13) Uani 1 1 d .
O6 O 0.3615(4) 0.12457(19) 0.0967(2) 0.0345(13) Uani 1 1 d .
C7 C 0.0415(6) 0.1325(3) 0.2919(4) 0.0377(19) Uani 1 1 d .
C8 C 0.0156(6) 0.1139(3) 0.3463(4) 0.043(2) Uani 1 1 d .
C9 C -0.0651(7) 0.0893(4) 0.3430(5) 0.055(3) Uani 1 1 d .
H20 H -0.0826 0.0761 0.3793 0.066 Uiso 1 1 calc R
C10 C -0.1212(8) 0.0829(4) 0.2901(6) 0.071(4) Uani 1 1 d .
C11 C -0.0951(7) 0.1029(4) 0.2372(5) 0.055(3) Uani 1 1 d .
H21 H -0.1337 0.0996 0.2003 0.066 Uiso 1 1 calc R
C12 C -0.0148(6) 0.1273(3) 0.2369(4) 0.0350(18) Uani 1 1 d .
C13 C 0.0088(5) 0.1464(3) 0.1759(4) 0.0316(17) Uani 1 1 d .
H22 H 0.0707 0.1356 0.1674 0.038 Uiso 1 1 calc R
H23 H -0.0365 0.1351 0.1436 0.038 Uiso 1 1 calc R
C14 C 0.0931(5) 0.2173(3) 0.1725(3) 0.0290(16) Uani 1 1 d .
C15 C 0.0094(5) 0.1953(3) 0.1717(3) 0.0290(16) Uani 1 1 d .
C16 C -0.0723(6) 0.2201(3) 0.1652(4) 0.0333(17) Uani 1 1 d .
H24 H -0.1304 0.2056 0.1638 0.040 Uiso 1 1 calc R
C17 C -0.0710(6) 0.2651(3) 0.1608(4) 0.0358(19) Uani 1 1 d .
C18 C 0.0146(6) 0.2860(3) 0.1653(4) 0.0337(18) Uani 1 1 d .
H25 H 0.0165 0.3169 0.1642 0.040 Uiso 1 1 calc R
C19 C 0.0974(5) 0.2627(3) 0.1715(3) 0.0287(16) Uani 1 1 d .
C20 C 0.1910(6) 0.2849(3) 0.1778(4) 0.0351(18) Uani 1 1 d .
H26 H 0.1915 0.3082 0.1468 0.042 Uiso 1 1 calc R
H27 H 0.2392 0.2634 0.1694 0.042 Uiso 1 1 calc R
C21 C 0.2406(6) 0.2780(3) 0.2918(4) 0.0345(18) Uani 1 1 d .
C22 C 0.2160(6) 0.3048(3) 0.2403(4) 0.0347(18) Uani 1 1 d .
C23 C 0.2179(7) 0.3496(3) 0.2459(4) 0.041(2) Uani 1 1 d .
H28 H 0.2028 0.3671 0.2108 0.049 Uiso 1 1 calc R
C24 C 0.2410(8) 0.3696(3) 0.3012(5) 0.051(2) Uani 1 1 d .
C25 C 0.2649(7) 0.3435(3) 0.3510(5) 0.046(2) Uani 1 1 d .
H29 H 0.2815 0.3574 0.3889 0.055 Uiso 1 1 calc R
C26 C 0.2663(6) 0.2981(3) 0.3492(4) 0.0366(19) Uani 1 1 d .
C27 C 0.0649(7) 0.1227(3) 0.4095(4) 0.042(2) Uani 1 1 d .
C28 C 0.1693(7) 0.1119(4) 0.4142(4) 0.051(3) Uani 1 1 d .
H30 H 0.1776 0.0807 0.4069 0.077 Uiso 1 1 calc R
H31 H 0.1971 0.1194 0.4550 0.077 Uiso 1 1 calc R
H32 H 0.1996 0.1287 0.3838 0.077 Uiso 1 1 calc R
C29 C 0.0243(8) 0.0961(4) 0.4600(5) 0.057(3) Uani 1 1 d .
H33 H 0.0296 0.0650 0.4511 0.085 Uiso 1 1 calc R
H34 H -0.0412 0.1037 0.4617 0.085 Uiso 1 1 calc R
H35 H 0.0586 0.1027 0.4992 0.085 Uiso 1 1 calc R
C30 C 0.0503(7) 0.1710(3) 0.4247(5) 0.045(2) Uani 1 1 d .
H36 H 0.0837 0.1778 0.4642 0.068 Uiso 1 1 calc R
H37 H -0.0160 0.1766 0.4266 0.068 Uiso 1 1 calc R
H38 H 0.0740 0.1892 0.3931 0.068 Uiso 1 1 calc R
C31 C -0.2091(11) 0.0567(6) 0.2896(8) 0.124(8) Uani 1 1 d .
H39 H -0.2047 0.0367 0.3244 0.185 Uiso 1 1 calc R
H40 H -0.2179 0.0400 0.2517 0.185 Uiso 1 1 calc R
H41 H -0.2619 0.0763 0.2925 0.185 Uiso 1 1 calc R
C32 C -0.1597(7) 0.2920(3) 0.1479(5) 0.048(2) Uani 1 1 d .
C33 C -0.1546(9) 0.3157(4) 0.0862(5) 0.066(3) Uani 1 1 d .
H42 H -0.1549 0.2942 0.0534 0.098 Uiso 1 1 calc R
H43 H -0.0974 0.3329 0.0875 0.098 Uiso 1 1 calc R
H44 H -0.2082 0.3351 0.0788 0.098 Uiso 1 1 calc R
C34 C -0.1660(7) 0.3273(4) 0.1969(5) 0.055(3) Uani 1 1 d .
H45 H -0.2218 0.3449 0.1872 0.083 Uiso 1 1 calc R
H46 H -0.1110 0.3460 0.1980 0.083 Uiso 1 1 calc R
H47 H -0.1692 0.3135 0.2367 0.083 Uiso 1 1 calc R
C35 C -0.2462(8) 0.2650(4) 0.1458(7) 0.074(4) Uani 1 1 d .
H48 H -0.2444 0.2428 0.1140 0.112 Uiso 1 1 calc R
H49 H -0.3005 0.2837 0.1367 0.112 Uiso 1 1 calc R
H50 H -0.2503 0.2508 0.1853 0.112 Uiso 1 1 calc R
C36 C 0.3008(7) 0.2724(3) 0.4056(4) 0.046(2) Uani 1 1 d .
C37 C 0.3891(7) 0.2484(3) 0.3937(5) 0.055(3) Uani 1 1 d .
H51 H 0.3752 0.2266 0.3618 0.082 Uiso 1 1 calc R
H52 H 0.4144 0.2339 0.4311 0.082 Uiso 1 1 calc R
H53 H 0.4347 0.2692 0.3805 0.082 Uiso 1 1 calc R
C38 C 0.2265(8) 0.2401(3) 0.4230(4) 0.053(3) Uani 1 1 d .
H54 H 0.2129 0.2193 0.3897 0.080 Uiso 1 1 calc R
H55 H 0.1699 0.2560 0.4304 0.080 Uiso 1 1 calc R
H56 H 0.2494 0.2244 0.4600 0.080 Uiso 1 1 calc R
C39 C 0.3230(9) 0.3017(4) 0.4623(5) 0.064(3) Uani 1 1 d .
H57 H 0.3468 0.2837 0.4969 0.095 Uiso 1 1 calc R
H58 H 0.2665 0.3166 0.4723 0.095 Uiso 1 1 calc R
H59 H 0.3699 0.3233 0.4536 0.095 Uiso 1 1 calc R
C40 C 0.2441(10) 0.4195(3) 0.3066(6) 0.072(4) Uani 1 1 d .
H60 H 0.2096 0.4286 0.3407 0.108 Uiso 1 1 calc R
H61 H 0.2159 0.4325 0.2688 0.108 Uiso 1 1 calc R
H62 H 0.3087 0.4291 0.3137 0.108 Uiso 1 1 calc R
C41 C 0.2758(6) 0.2504(3) 0.0575(3) 0.0298(16) Uani 1 1 d .
C42 C 0.3415(6) 0.2837(3) 0.0609(4) 0.0328(17) Uani 1 1 d .
C43 C 0.3159(6) 0.3231(3) 0.0317(4) 0.0381(19) Uani 1 1 d .
H63 H 0.3599 0.3461 0.0340 0.046 Uiso 1 1 calc R
C44 C 0.2307(7) 0.3305(3) -0.0002(4) 0.044(2) Uani 1 1 d .
C45 C 0.1679(6) 0.2966(3) -0.0024(4) 0.039(2) Uani 1 1 d .
H64 H 0.1091 0.3007 -0.0244 0.047 Uiso 1 1 calc R
C46 C 0.1865(6) 0.2566(3) 0.0259(4) 0.0370(19) Uani 1 1 d .
C47 C 0.1121(5) 0.2220(3) 0.0201(4) 0.0338(18) Uani 1 1 d .
H65 H 0.1010 0.2118 0.0615 0.041 Uiso 1 1 calc R
H66 H 0.0538 0.2354 0.0021 0.041 Uiso 1 1 calc R
C48 C 0.1708(5) 0.1454(3) 0.0089(4) 0.0313(17) Uani 1 1 d .
C49 C 0.1332(6) 0.1833(3) -0.0176(4) 0.0334(17) Uani 1 1 d .
C50 C 0.1208(6) 0.1848(3) -0.0813(4) 0.040(2) Uani 1 1 d .
H67 H 0.0952 0.2104 -0.1002 0.048 Uiso 1 1 calc R
C51 C 0.1443(6) 0.1502(3) -0.1183(4) 0.040(2) Uani 1 1 d .
C52 C 0.1905(6) 0.1155(3) -0.0889(4) 0.040(2) Uani 1 1 d .
H68 H 0.2135 0.0928 -0.1128 0.048 Uiso 1 1 calc R
C53 C 0.2045(6) 0.1125(3) -0.0249(4) 0.0384(19) Uani 1 1 d .
C54 C 0.2568(6) 0.0744(3) 0.0052(4) 0.0382(19) Uani 1 1 d .
H69 H 0.2365 0.0707 0.0466 0.046 Uiso 1 1 calc R
H70 H 0.2389 0.0477 -0.0181 0.046 Uiso 1 1 calc R
C55 C 0.4105(6) 0.1013(3) 0.0578(4) 0.0346(18) Uani 1 1 d .
C56 C 0.3607(7) 0.0780(3) 0.0103(4) 0.0382(19) Uani 1 1 d .
C57 C 0.4096(7) 0.0563(3) -0.0321(4) 0.042(2) Uani 1 1 d .
H71 H 0.3766 0.0409 -0.0645 0.051 Uiso 1 1 calc R
C58 C 0.5063(8) 0.0567(3) -0.0278(5) 0.049(2) Uani 1 1 d .
C59 C 0.5526(7) 0.0768(3) 0.0217(4) 0.043(2) Uani 1 1 d .
H72 H 0.6184 0.0752 0.0260 0.052 Uiso 1 1 calc R
C60 C 0.5087(6) 0.0992(3) 0.0662(4) 0.0382(19) Uani 1 1 d .
C61 C 0.4386(6) 0.2785(3) 0.0932(4) 0.0334(17) Uani 1 1 d .
C62 C 0.4343(6) 0.2661(3) 0.1606(4) 0.0361(19) Uani 1 1 d .
H73 H 0.4013 0.2888 0.1812 0.054 Uiso 1 1 calc R
H74 H 0.4974 0.2632 0.1802 0.054 Uiso 1 1 calc R
H75 H 0.4014 0.2384 0.1633 0.054 Uiso 1 1 calc R
C63 C 0.4957(6) 0.3210(3) 0.0936(5) 0.042(2) Uani 1 1 d .
H76 H 0.5060 0.3291 0.0518 0.064 Uiso 1 1 calc R
H77 H 0.5556 0.3165 0.1171 0.064 Uiso 1 1 calc R
H78 H 0.4618 0.3444 0.1123 0.064 Uiso 1 1 calc R
C64 C 0.4921(6) 0.2432(3) 0.0598(4) 0.043(2) Uani 1 1 d .
H79 H 0.4575 0.2158 0.0589 0.064 Uiso 1 1 calc R
H80 H 0.5535 0.2389 0.0814 0.064 Uiso 1 1 calc R
H81 H 0.4992 0.2528 0.0181 0.064 Uiso 1 1 calc R
C65 C 0.2099(8) 0.3723(3) -0.0325(6) 0.062(3) Uani 1 1 d .
H82 H 0.2630 0.3920 -0.0253 0.093 Uiso 1 1 calc R
H83 H 0.1550 0.3856 -0.0173 0.093 Uiso 1 1 calc R
H84 H 0.1982 0.3668 -0.0763 0.093 Uiso 1 1 calc R
C66 C 0.1162(6) 0.1514(4) -0.1867(4) 0.044(2) Uani 1 1 d .
C67 C 0.0130(8) 0.1414(5) -0.1953(5) 0.074(4) Uani 1 1 d .
H85 H 0.0019 0.1118 -0.1808 0.111 Uiso 1 1 calc R
H86 H -0.0085 0.1435 -0.2386 0.111 Uiso 1 1 calc R
H87 H -0.0210 0.1623 -0.1721 0.111 Uiso 1 1 calc R
C68 C 0.1691(8) 0.1170(4) -0.2196(4) 0.054(3) Uani 1 1 d .
H88 H 0.2356 0.1234 -0.2144 0.081 Uiso 1 1 calc R
H89 H 0.1479 0.1171 -0.2630 0.081 Uiso 1 1 calc R
H90 H 0.1577 0.0882 -0.2024 0.081 Uiso 1 1 calc R
C69 C 0.1346(7) 0.1962(4) -0.2138(4) 0.051(2) Uani 1 1 d .
H91 H 0.0926 0.2177 -0.1983 0.076 Uiso 1 1 calc R
H92 H 0.1241 0.1947 -0.2583 0.076 Uiso 1 1 calc R
H93 H 0.1990 0.2048 -0.2023 0.076 Uiso 1 1 calc R
C70 C 0.5722(6) 0.1172(3) 0.1204(4) 0.043(2) Uani 1 1 d .
C71 C 0.6132(7) 0.0765(4) 0.1548(5) 0.060(3) Uani 1 1 d .
H94 H 0.6547 0.0858 0.1899 0.090 Uiso 1 1 calc R
H95 H 0.6481 0.0591 0.1273 0.090 Uiso 1 1 calc R
H96 H 0.5627 0.0590 0.1688 0.090 Uiso 1 1 calc R
C72 C 0.5264(7) 0.1449(4) 0.1664(5) 0.053(3) Uani 1 1 d .
H97 H 0.4790 0.1277 0.1847 0.080 Uiso 1 1 calc R
H98 H 0.4974 0.1704 0.1459 0.080 Uiso 1 1 calc R
H99 H 0.5733 0.1545 0.1984 0.080 Uiso 1 1 calc R
C73 C 0.6515(7) 0.1440(4) 0.0970(5) 0.057(3) Uani 1 1 d .
H100 H 0.6255 0.1668 0.0695 0.086 Uiso 1 1 calc R
H101 H 0.6913 0.1249 0.0750 0.086 Uiso 1 1 calc R
H102 H 0.6881 0.1574 0.1315 0.086 Uiso 1 1 calc R
C74 C 0.5588(8) 0.0324(4) -0.0748(5) 0.058(3) Uani 1 1 d .
H103 H 0.5503 0.0476 -0.1140 0.088 Uiso 1 1 calc R
H104 H 0.5349 0.0027 -0.0795 0.088 Uiso 1 1 calc R
H105 H 0.6250 0.0315 -0.0609 0.088 Uiso 1 1 calc R
K1 K 0.03219(13) 0.24425(6) 0.30123(8) 0.0377(4) Uani 1 1 d .
C75 C -0.1941(8) 0.1972(4) 0.3214(6) 0.068(3) Uani 1 1 d .
H106 H -0.1777 0.1765 0.3544 0.103 Uiso 1 1 calc R
H107 H -0.1775 0.1849 0.2828 0.103 Uiso 1 1 calc R
H108 H -0.2609 0.2028 0.3187 0.103 Uiso 1 1 calc R
O7 O -0.1442(4) 0.2375(2) 0.3335(3) 0.0480(16) Uani 1 1 d .
C76 C -0.1614(7) 0.2543(4) 0.3912(4) 0.051(3) Uani 1 1 d .
H109 H -0.1332 0.2350 0.4238 0.061 Uiso 1 1 calc R
H110 H -0.2290 0.2556 0.3948 0.061 Uiso 1 1 calc R
C77 C -0.1200(7) 0.2992(4) 0.3977(5) 0.056(3) Uani 1 1 d .
H111 H -0.1509 0.3188 0.3666 0.067 Uiso 1 1 calc R
H112 H -0.1299 0.3111 0.4384 0.067 Uiso 1 1 calc R
O8 O -0.0236(5) 0.2972(2) 0.3906(3) 0.0541(18) Uani 1 1 d .
C78 C 0.0187(10) 0.3381(5) 0.4033(8) 0.097(5) Uani 1 1 d .
H113 H 0.0017 0.3582 0.3697 0.146 Uiso 1 1 calc R
H114 H 0.0862 0.3346 0.4081 0.146 Uiso 1 1 calc R
H115 H -0.0025 0.3498 0.4410 0.146 Uiso 1 1 calc R
C79 C 0.4481(15) 0.4207(7) 0.4510(10) 0.142(8) Uiso 1 1 d .
H116 H 0.4293 0.3995 0.4191 0.213 Uiso 1 1 calc R
H117 H 0.5012 0.4092 0.4768 0.213 Uiso 1 1 calc R
H118 H 0.4658 0.4480 0.4322 0.213 Uiso 1 1 calc R
C80 C 0.3688(11) 0.4289(5) 0.4891(7) 0.089(4) Uiso 1 1 d .
H119 H 0.3497 0.4012 0.5076 0.107 Uiso 1 1 calc R
H120 H 0.3150 0.4406 0.4634 0.107 Uiso 1 1 calc R
C81 C 0.3991(15) 0.4612(7) 0.5387(10) 0.134(7) Uiso 1 1 d .
H121 H 0.4586 0.4517 0.5602 0.160 Uiso 1 1 calc R
H122 H 0.4085 0.4901 0.5205 0.160 Uiso 1 1 calc R
C82 C 0.3308(16) 0.4639(7) 0.5800(10) 0.139(7) Uiso 1 1 d .
H123 H 0.3201 0.4349 0.5975 0.166 Uiso 1 1 calc R
H124 H 0.2717 0.4743 0.5589 0.166 Uiso 1 1 calc R
C83 C 0.3668(11) 0.4985(5) 0.6350(7) 0.097(5) Uiso 1 1 d .
H125 H 0.3193 0.5011 0.6638 0.146 Uiso 1 1 calc R
H126 H 0.3778 0.5271 0.6172 0.146 Uiso 1 1 calc R
H127 H 0.4245 0.4877 0.6563 0.146 Uiso 1 1 calc R
C84 C 0.568(4) 0.0775(18) 0.611(2) 0.39(3) Uiso 1 1 d DU
H128 H 0.5711 0.0697 0.5682 0.581 Uiso 1 1 calc R
H129 H 0.6252 0.0680 0.6346 0.581 Uiso 1 1 calc R
H130 H 0.5618 0.1091 0.6148 0.581 Uiso 1 1 calc R
C85 C 0.485(4) 0.0551(19) 0.636(3) 0.38(2) Uiso 1 1 d DU
H131 H 0.4258 0.0665 0.6155 0.461 Uiso 1 1 calc R
H132 H 0.4869 0.0232 0.6291 0.461 Uiso 1 1 calc R
C86 C 0.492(3) 0.0643(17) 0.693(2) 0.321(17) Uiso 1 1 d DU
H133 H 0.4813 0.0959 0.6971 0.385 Uiso 1 1 calc R
H134 H 0.5573 0.0585 0.7088 0.385 Uiso 1 1 calc R
C87 C 0.435(4) 0.0424(15) 0.729(2) 0.309(17) Uiso 1 1 d DU
H135 H 0.3807 0.0355 0.6995 0.370 Uiso 1 1 calc R
H136 H 0.4672 0.0143 0.7358 0.370 Uiso 1 1 calc R
C88 C 0.396(2) 0.0477(12) 0.7790(17) 0.249(16) Uiso 1 1 d U
H137 H 0.3672 0.0204 0.7903 0.373 Uiso 1 1 calc R
H138 H 0.3487 0.0705 0.7735 0.373 Uiso 1 1 calc R
H139 H 0.4433 0.0564 0.8113 0.373 Uiso 1 1 calc R

loop_
_atom_site_aniso_label
_atom_site_aniso_U_11
_atom_site_aniso_U_22
_atom_site_aniso_U_33
_atom_site_aniso_U_23
_atom_site_aniso_U_13
_atom_site_aniso_U_12
Ta1 0.02818(17) 0.03458(18) 0.02426(16) -0.00313(12) 0.00360(12) 0.00256(13)
Ta2 0.02918(17) 0.03407(18) 0.02457(17) -0.00281(12) 0.00670(12) 0.00042(13)
N1 0.037(4) 0.036(4) 0.036(4) -0.007(3) 0.010(3) 0.003(3)
Si1 0.0416(14) 0.0513(16) 0.0365(13) -0.0008(11) -0.0033(11) 0.0088(12)
N2 0.036(4) 0.029(3) 0.025(3) -0.005(3) 0.007(3) 0.004(3)
Si2 0.0354(12) 0.0328(12) 0.0346(12) -0.0007(9) 0.0080(10) 0.0008(9)
C1 0.055(6) 0.042(5) 0.048(6) 0.003(4) 0.006(5) -0.007(4)
C2 0.047(5) 0.053(6) 0.042(5) 0.005(4) 0.016(4) -0.001(4)
C3 0.045(5) 0.031(5) 0.056(6) -0.005(4) 0.011(4) 0.002(4)
C4 0.063(7) 0.067(8) 0.075(8) -0.008(6) -0.020(6) 0.030(6)
C5 0.049(6) 0.080(8) 0.040(6) 0.007(5) -0.015(5) -0.003(5)
C6 0.038(5) 0.070(7) 0.055(6) -0.006(5) 0.001(5) -0.001(5)
O1 0.031(3) 0.047(3) 0.024(3) -0.003(2) 0.007(2) 0.003(2)
O2 0.026(3) 0.039(3) 0.020(2) -0.004(2) 0.002(2) 0.002(2)
O3 0.038(3) 0.032(3) 0.029(3) -0.001(2) 0.002(2) 0.003(2)
O4 0.022(3) 0.039(3) 0.030(3) -0.001(2) 0.002(2) 0.001(2)
O5 0.036(3) 0.045(3) 0.022(3) -0.001(2) 0.006(2) -0.004(3)
O6 0.034(3) 0.041(3) 0.030(3) -0.005(2) 0.011(2) 0.002(2)
C7 0.033(4) 0.036(5) 0.045(5) -0.001(4) 0.014(4) 0.003(3)
C8 0.037(5) 0.052(6) 0.041(5) 0.009(4) 0.009(4) 0.004(4)
C9 0.034(5) 0.067(7) 0.062(7) 0.026(5) -0.002(5) -0.009(5)
C10 0.051(7) 0.078(8) 0.081(9) 0.034(7) -0.012(6) -0.028(6)
C11 0.036(5) 0.069(7) 0.059(7) 0.017(5) -0.002(5) -0.013(5)
C12 0.032(4) 0.040(5) 0.035(4) 0.004(3) 0.009(3) 0.000(3)
C13 0.025(4) 0.041(5) 0.028(4) -0.003(3) -0.001(3) -0.004(3)
C14 0.026(4) 0.040(4) 0.021(4) -0.003(3) 0.004(3) 0.006(3)
C15 0.025(4) 0.035(4) 0.027(4) -0.001(3) 0.000(3) 0.001(3)
C16 0.032(4) 0.042(5) 0.026(4) 0.000(3) 0.003(3) 0.002(3)
C17 0.031(4) 0.049(5) 0.028(4) 0.000(3) 0.003(3) 0.011(4)
C18 0.037(4) 0.033(4) 0.031(4) -0.002(3) 0.005(3) 0.006(3)
C19 0.032(4) 0.033(4) 0.022(4) -0.002(3) 0.006(3) 0.002(3)
C20 0.041(5) 0.035(4) 0.030(4) -0.004(3) 0.011(4) -0.004(4)
C21 0.031(4) 0.037(5) 0.036(4) -0.009(3) 0.007(3) -0.003(3)
C22 0.034(4) 0.041(5) 0.031(4) -0.004(3) 0.011(3) -0.004(4)
C23 0.055(6) 0.026(4) 0.041(5) 0.000(3) 0.002(4) 0.007(4)
C24 0.058(6) 0.036(5) 0.058(6) -0.011(4) 0.000(5) -0.006(4)
C25 0.053(6) 0.042(5) 0.042(5) -0.019(4) 0.002(4) -0.003(4)
C26 0.044(5) 0.036(5) 0.030(4) -0.011(3) 0.002(4) -0.002(4)
C27 0.046(5) 0.046(5) 0.037(5) 0.008(4) 0.017(4) 0.007(4)
C28 0.050(6) 0.074(7) 0.030(5) 0.009(4) 0.007(4) 0.020(5)
C29 0.077(8) 0.052(6) 0.044(6) 0.012(5) 0.023(5) 0.002(5)
C30 0.047(6) 0.045(5) 0.046(6) 0.003(4) 0.014(4) 0.006(4)
C31 0.083(11) 0.171(18) 0.109(13) 0.079(12) -0.031(9) -0.068(11)
C32 0.039(5) 0.053(6) 0.050(6) -0.004(4) -0.006(4) 0.016(4)
C33 0.067(7) 0.076(8) 0.052(7) 0.007(6) -0.012(5) 0.033(6)
C34 0.034(5) 0.070(7) 0.060(7) -0.009(5) 0.002(5) 0.013(5)
C35 0.044(6) 0.062(8) 0.113(11) -0.012(7) -0.020(7) 0.011(5)
C36 0.052(6) 0.049(6) 0.035(5) -0.007(4) -0.007(4) -0.007(4)
C37 0.049(6) 0.051(6) 0.061(7) -0.004(5) -0.015(5) -0.004(5)
C38 0.074(7) 0.055(6) 0.033(5) -0.005(4) 0.009(5) -0.004(5)
C39 0.095(9) 0.059(7) 0.033(5) -0.009(5) -0.016(5) -0.004(6)
C40 0.107(11) 0.036(6) 0.070(8) -0.015(5) -0.008(7) 0.006(6)
C41 0.031(4) 0.034(4) 0.025(4) -0.002(3) 0.003(3) -0.003(3)
C42 0.030(4) 0.044(5) 0.024(4) -0.003(3) 0.000(3) -0.003(3)
C43 0.033(4) 0.038(5) 0.043(5) 0.008(4) 0.003(4) -0.006(4)
C44 0.045(5) 0.044(5) 0.042(5) 0.006(4) -0.006(4) 0.003(4)
C45 0.040(5) 0.043(5) 0.031(4) -0.005(4) -0.009(4) 0.006(4)
C46 0.038(5) 0.046(5) 0.028(4) -0.005(3) 0.005(3) 0.004(4)
C47 0.025(4) 0.045(5) 0.031(4) -0.003(3) 0.004(3) 0.004(3)
C48 0.022(4) 0.038(4) 0.034(4) -0.001(3) 0.005(3) -0.010(3)
C49 0.031(4) 0.044(5) 0.025(4) 0.001(3) 0.001(3) -0.007(3)
C50 0.026(4) 0.060(6) 0.034(5) -0.002(4) 0.006(3) -0.002(4)
C51 0.026(4) 0.067(6) 0.026(4) -0.003(4) 0.002(3) -0.009(4)
C52 0.033(4) 0.059(6) 0.029(4) -0.014(4) 0.003(3) -0.008(4)
C53 0.041(5) 0.046(5) 0.029(4) -0.008(4) 0.009(4) -0.004(4)
C54 0.041(5) 0.043(5) 0.031(4) -0.009(4) 0.005(4) -0.004(4)
C55 0.038(5) 0.029(4) 0.038(5) -0.002(3) 0.013(4) 0.005(3)
C56 0.048(5) 0.039(5) 0.029(4) 0.001(3) 0.011(4) 0.004(4)
C57 0.056(6) 0.039(5) 0.033(5) -0.005(4) 0.013(4) 0.009(4)
C58 0.063(7) 0.040(5) 0.049(6) -0.001(4) 0.025(5) 0.011(5)
C59 0.046(5) 0.044(5) 0.043(5) 0.004(4) 0.019(4) 0.010(4)
C60 0.042(5) 0.034(5) 0.040(5) 0.006(4) 0.013(4) 0.006(4)
C61 0.032(4) 0.037(4) 0.031(4) -0.001(3) 0.003(3) -0.002(3)
C62 0.030(4) 0.049(5) 0.028(4) 0.002(4) -0.004(3) 0.001(4)
C63 0.036(5) 0.037(5) 0.053(6) 0.002(4) 0.002(4) -0.003(4)
C64 0.030(4) 0.052(6) 0.046(5) -0.001(4) 0.002(4) 0.005(4)
C65 0.061(7) 0.047(6) 0.075(8) 0.010(5) -0.011(6) -0.003(5)
C66 0.033(5) 0.075(7) 0.025(4) -0.004(4) -0.002(3) -0.001(4)
C67 0.048(6) 0.135(12) 0.038(6) -0.031(7) -0.002(5) -0.018(7)
C68 0.065(7) 0.068(7) 0.028(5) -0.007(4) -0.001(4) -0.004(5)
C69 0.047(6) 0.067(7) 0.038(5) -0.001(5) 0.001(4) 0.014(5)
C70 0.028(4) 0.050(6) 0.051(6) 0.001(4) 0.010(4) 0.004(4)
C71 0.045(6) 0.073(8) 0.059(7) 0.003(6) -0.010(5) 0.022(5)
C72 0.044(6) 0.068(7) 0.047(6) -0.013(5) -0.001(5) 0.007(5)
C73 0.040(6) 0.064(7) 0.071(7) -0.015(6) 0.016(5) -0.005(5)
C74 0.071(7) 0.060(7) 0.048(6) -0.003(5) 0.027(5) 0.025(6)
K1 0.0362(10) 0.0463(11) 0.0318(9) -0.0022(8) 0.0088(7) 0.0059(8)
C75 0.054(7) 0.075(8) 0.078(8) 0.009(6) 0.016(6) -0.007(6)
O7 0.038(4) 0.063(4) 0.044(4) 0.002(3) 0.011(3) 0.001(3)
C76 0.040(5) 0.073(7) 0.040(5) 0.008(5) 0.015(4) 0.015(5)
C77 0.050(6) 0.074(8) 0.044(6) -0.008(5) 0.012(5) 0.027(5)
O8 0.040(4) 0.065(5) 0.058(4) -0.020(4) 0.007(3) 0.009(3)
C78 0.069(9) 0.082(10) 0.139(15) -0.056(10) -0.001(9) 0.003(7)

loop_
_atom_type_symbol
_atom_type_description
_atom_type_scat_dispersion_real
_atom_type_scat_dispersion_imag
_atom_type_scat_source
Ta Ta -0.7052 6.5227 'International Tables Vol C Tables 4.2.6.8 and 6.1.1.4'
K K 0.2009 0.2494 'International Tables Vol C Tables 4.2.6.8 and 6.1.1.4'
Si Si 0.0817 0.0704 'International Tables Vol C Tables 4.2.6.8 and 6.1.1.4'
N N 0.0061 0.0033 'International Tables Vol C Tables 4.2.6.8 and 6.1.1.4'
C C 0.0033 0.0016 'International Tables Vol C Tables 4.2.6.8 and 6.1.1.4'
H H 0.0000 0.0000 'International Tables Vol C Tables 4.2.6.8 and 6.1.1.4'
O O 0.0106 0.0060 'International Tables Vol C Tables 4.2.6.8 and 6.1.1.4'

loop_
_geom_angle_atom_site_label_1
_geom_angle_atom_site_label_2
_geom_angle_atom_site_label_3
_geom_angle
N1 Ta1 O3 103.1(3)
N1 Ta1 O1 109.6(3)
O3 Ta1 O1 93.4(2)
N1 Ta1 N2 97.9(3)
O3 Ta1 N2 152.8(2)
O1 Ta1 N2 95.6(2)
N1 Ta1 O2 159.6(3)
O3 Ta1 O2 83.0(2)
O1 Ta1 O2 89.1(2)
N2 Ta1 O2 71.6(2)
N1 Ta1 Ta2 117.4(2)
O3 Ta1 Ta2 112.80(16)
O1 Ta1 Ta2 117.10(16)
N2 Ta1 Ta2 40.85(18)
O2 Ta1 Ta2 43.68(13)
N1 Ta1 K1 126.0(2)
O3 Ta1 K1 48.50(17)
O1 Ta1 K1 47.11(17)
N2 Ta1 K1 127.56(18)
O2 Ta1 K1 72.55(13)
Ta2 Ta1 K1 116.18(3)
N1 Ta1 H1 89(2)
O3 Ta1 H1 96(2)
O1 Ta1 H1 156(2)
N2 Ta1 H1 67(2)
O2 Ta1 H1 70(2)
Ta2 Ta1 H1 39(2)
K1 Ta1 H1 131(2)
O6 Ta2 O5 95.5(2)
O6 Ta2 N2 99.5(3)
O5 Ta2 N2 100.5(3)
O6 Ta2 O4 94.0(2)
O5 Ta2 O4 92.5(2)
N2 Ta2 O4 160.2(2)
O6 Ta2 O2 175.3(2)
O5 Ta2 O2 89.0(2)
N2 Ta2 O2 78.3(2)
O4 Ta2 O2 87.1(2)
O6 Ta2 Ta1 127.04(17)
O5 Ta2 Ta1 123.62(16)
N2 Ta2 Ta1 44.43(18)
O4 Ta2 Ta1 115.81(16)
O2 Ta2 Ta1 48.67(14)
O6 Ta2 H1 101(2)
O5 Ta2 H1 162(2)
N2 Ta2 H1 69(2)
O4 Ta2 H1 94(2)
O2 Ta2 H1 74(2)
Ta1 Ta2 H1 39(2)
Si1 N1 Ta1 165.9(5)
N1 Si1 C4 113.1(4)
N1 Si1 C6 110.4(4)
C4 Si1 C6 104.8(6)
N1 Si1 C5 110.2(4)
C4 Si1 C5 106.9(6)
C6 Si1 C5 111.3(5)
Si2 N2 Ta2 132.3(4)
Si2 N2 Ta1 132.8(4)
Ta2 N2 Ta1 94.7(3)
N2 Si2 C3 110.9(4)
N2 Si2 C2 111.7(4)
C3 Si2 C2 108.8(5)
N2 Si2 C1 109.9(4)
C3 Si2 C1 108.8(5)
C2 Si2 C1 106.6(4)
Si2 C1 H2 109.5
Si2 C1 H3 109.5
H2 C1 H3 109.5
Si2 C1 H4 109.5
H2 C1 H4 109.5
H3 C1 H4 109.5
Si2 C2 H5 109.5
Si2 C2 H6 109.5
H5 C2 H6 109.5
Si2 C2 H7 109.5
H5 C2 H7 109.5
H6 C2 H7 109.5
Si2 C3 H8 109.5
Si2 C3 H9 109.5
H8 C3 H9 109.5
Si2 C3 H10 109.5
H8 C3 H10 109.5
H9 C3 H10 109.5
Si1 C4 H11 109.5
Si1 C4 H12 109.5
H11 C4 H12 109.5
Si1 C4 H13 109.5
H11 C4 H13 109.5
H12 C4 H13 109.5
Si1 C5 H14 109.5
Si1 C5 H15 109.5
H14 C5 H15 109.5
Si1 C5 H16 109.5
H14 C5 H16 109.5
H15 C5 H16 109.5
Si1 C6 H17 109.5
Si1 C6 H18 109.5
H17 C6 H18 109.5
Si1 C6 H19 109.5
H17 C6 H19 109.5
H18 C6 H19 109.5
C7 O1 Ta1 153.4(5)
C7 O1 K1 97.7(4)
Ta1 O1 K1 103.5(2)
C14 O2 Ta2 150.6(5)
C14 O2 Ta1 120.7(4)
Ta2 O2 Ta1 87.65(19)
C21 O3 Ta1 169.3(5)
C21 O3 K1 84.8(4)
Ta1 O3 K1 102.0(2)
C41 O4 Ta2 157.0(5)
C48 O5 Ta2 124.2(5)
C55 O6 Ta2 163.2(6)
O1 C7 C8 121.1(8)
O1 C7 C12 118.3(7)
C8 C7 C12 120.6(8)
O1 C7 K1 59.2(4)
C8 C7 K1 109.9(6)
C12 C7 K1 98.2(5)
C9 C8 C7 117.5(9)
C9 C8 C27 117.9(8)
C7 C8 C27 124.4(9)
C10 C9 C8 123.6(10)
C10 C9 H20 118.2
C8 C9 H20 118.2
C9 C10 C11 117.5(10)
C9 C10 C31 121.2(11)
C11 C10 C31 121.2(11)
C12 C11 C10 121.9(10)
C12 C11 H21 119.0
C10 C11 H21 119.0
C11 C12 C7 118.8(8)
C11 C12 C13 117.6(8)
C7 C12 C13 123.6(7)
C15 C13 C12 116.1(7)
C15 C13 H22 108.3
C12 C13 H22 108.3
C15 C13 H23 108.3
C12 C13 H23 108.3
H22 C13 H23 107.4
O2 C14 C15 119.8(7)
O2 C14 C19 118.4(7)
C15 C14 C19 121.8(7)
O2 C14 K1 114.9(4)
C15 C14 K1 80.0(4)
C19 C14 K1 76.5(4)
C14 C15 C16 117.6(7)
C14 C15 C13 119.7(7)
C16 C15 C13 122.6(7)
C14 C15 K1 74.9(4)
C16 C15 K1 81.8(5)
C13 C15 K1 114.4(5)
C17 C16 C15 122.2(8)
C17 C16 K1 80.4(5)
C15 C16 K1 73.5(4)
C17 C16 H24 118.9
C15 C16 H24 118.9
K1 C16 H24 117.8
C16 C17 C18 118.3(8)
C16 C17 C32 122.3(8)
C18 C17 C32 119.4(8)
C16 C17 K1 75.8(5)
C18 C17 K1 72.6(5)
C32 C17 K1 124.6(6)
C17 C18 C19 121.6(8)
C17 C18 K1 83.2(5)
C19 C18 K1 73.1(5)
C17 C18 H25 119.2
C19 C18 H25 119.2
K1 C18 H25 114.8
C18 C19 C14 118.4(7)
C18 C19 C20 122.3(7)
C14 C19 C20 119.3(7)
C18 C19 K1 81.8(5)
C14 C19 K1 77.8(4)
C20 C19 K1 109.6(5)
C19 C20 C22 113.8(7)
C19 C20 H26 108.8
C22 C20 H26 108.8
C19 C20 H27 108.8
C22 C20 H27 108.8
H26 C20 H27 107.7
O3 C21 C22 119.5(7)
O3 C21 C26 121.4(8)
C22 C21 C26 119.1(8)
O3 C21 K1 70.0(4)
C22 C21 K1 93.9(5)
C26 C21 K1 104.8(5)
C23 C22 C21 120.3(8)
C23 C22 C20 118.7(8)
C21 C22 C20 121.0(8)
C24 C23 C22 121.5(9)
C24 C23 H28 119.3
C22 C23 H28 119.3
C25 C24 C23 118.1(9)
C25 C24 C40 120.9(9)
C23 C24 C40 121.0(10)
C24 C25 C26 124.1(8)
C24 C25 H29 117.9
C26 C25 H29 117.9
C25 C26 C21 116.9(8)
C25 C26 C36 120.0(8)
C21 C26 C36 122.9(8)
C8 C27 C30 108.0(8)
C8 C27 C29 112.7(9)
C30 C27 C29 106.6(8)
C8 C27 C28 113.5(7)
C30 C27 C28 110.2(9)
C29 C27 C28 105.7(8)
C27 C28 H30 109.5
C27 C28 H31 109.5
H30 C28 H31 109.5
C27 C28 H32 109.5
H30 C28 H32 109.5
H31 C28 H32 109.5
C27 C29 H33 109.5
C27 C29 H34 109.5
H33 C29 H34 109.5
C27 C29 H35 109.5
H33 C29 H35 109.5
H34 C29 H35 109.5
C27 C30 H36 109.5
C27 C30 H37 109.5
H36 C30 H37 109.5
C27 C30 H38 109.5
H36 C30 H38 109.5
H37 C30 H38 109.5
C10 C31 H39 109.5
C10 C31 H40 109.5
H39 C31 H40 109.5
C10 C31 H41 109.5
H39 C31 H41 109.5
H40 C31 H41 109.5
C35 C32 C17 113.0(9)
C35 C32 C34 108.2(9)
C17 C32 C34 110.5(8)
C35 C32 C33 109.7(10)
C17 C32 C33 108.2(8)
C34 C32 C33 107.2(9)
C32 C33 H42 109.5
C32 C33 H43 109.5
H42 C33 H43 109.5
C32 C33 H44 109.5
H42 C33 H44 109.5
H43 C33 H44 109.5
C32 C34 H45 109.5
C32 C34 H46 109.5
H45 C34 H46 109.5
C32 C34 H47 109.5
H45 C34 H47 109.5
H46 C34 H47 109.5
C32 C35 H48 109.5
C32 C35 H49 109.5
H48 C35 H49 109.5
C32 C35 H50 109.5
H48 C35 H50 109.5
H49 C35 H50 109.5
C37 C36 C26 109.4(8)
C37 C36 C38 110.3(9)
C26 C36 C38 110.7(8)
C37 C36 C39 107.6(8)
C26 C36 C39 112.9(8)
C38 C36 C39 105.9(8)
C36 C37 H51 109.5
C36 C37 H52 109.5
H51 C37 H52 109.5
C36 C37 H53 109.5
H51 C37 H53 109.5
H52 C37 H53 109.5
C36 C38 H54 109.5
C36 C38 H55 109.5
H54 C38 H55 109.5
C36 C38 H56 109.5
H54 C38 H56 109.5
H55 C38 H56 109.5
C36 C39 H57 109.5
C36 C39 H58 109.5
H57 C39 H58 109.5
C36 C39 H59 109.5
H57 C39 H59 109.5
H58 C39 H59 109.5
C24 C40 H60 109.5
C24 C40 H61 109.5
H60 C40 H61 109.5
C24 C40 H62 109.5
H60 C40 H62 109.5
H61 C40 H62 109.5
O4 C41 C42 122.0(7)
O4 C41 C46 117.3(7)
C42 C41 C46 120.8(8)
C41 C42 C43 117.2(8)
C41 C42 C61 123.0(8)
C43 C42 C61 119.9(7)
C44 C43 C42 124.2(8)
C44 C43 H63 117.9
C42 C43 H63 117.9
C45 C44 C43 116.6(8)
C45 C44 C65 121.9(9)
C43 C44 C65 121.4(9)
C44 C45 C46 123.2(8)
C44 C45 H64 118.4
C46 C45 H64 118.4
C45 C46 C41 118.0(8)
C45 C46 C47 118.3(8)
C41 C46 C47 123.7(8)
C49 C47 C46 115.3(7)
C49 C47 H65 108.4
C46 C47 H65 108.4
C49 C47 H66 108.4
C46 C47 H66 108.4
H65 C47 H66 107.5
C53 C48 C49 122.3(8)
C53 C48 O5 119.0(8)
C49 C48 O5 118.6(7)
C48 C49 C50 117.4(8)
C48 C49 C47 121.5(7)
C50 C49 C47 121.0(8)
C51 C50 C49 122.8(9)
C51 C50 H67 118.6
C49 C50 H67 118.6
C52 C51 C50 116.4(8)
C52 C51 C66 123.6(9)
C50 C51 C66 120.0(9)
C51 C52 C53 122.5(8)
C51 C52 H68 118.8
C53 C52 H68 118.8
C48 C53 C52 118.0(9)
C48 C53 C54 121.3(8)
C52 C53 C54 120.7(8)
C56 C54 C53 115.8(8)
C56 C54 H69 108.3
C53 C54 H69 108.3
C56 C54 H70 108.3
C53 C54 H70 108.3
H69 C54 H70 107.4
O6 C55 C56 118.2(8)
O6 C55 C60 120.7(8)
C56 C55 C60 121.0(8)
C57 C56 C55 119.0(9)
C57 C56 C54 118.6(8)
C55 C56 C54 122.4(7)
C56 C57 C58 121.1(9)
C56 C57 H71 119.5
C58 C57 H71 119.5
C59 C58 C57 118.3(8)
C59 C58 C74 121.2(10)
C57 C58 C74 120.3(10)
C58 C59 C60 124.0(9)
C58 C59 H72 118.0
C60 C59 H72 118.0
C59 C60 C55 116.2(9)
C59 C60 C70 116.3(8)
C55 C60 C70 127.4(8)
C42 C61 C62 111.3(7)
C42 C61 C63 112.7(7)
C62 C61 C63 105.7(7)
C42 C61 C64 109.1(7)
C62 C61 C64 110.4(7)
C63 C61 C64 107.6(7)
C61 C62 H73 109.5
C61 C62 H74 109.5
H73 C62 H74 109.5
C61 C62 H75 109.5
H73 C62 H75 109.5
H74 C62 H75 109.5
C61 C63 H76 109.5
C61 C63 H77 109.5
H76 C63 H77 109.5
C61 C63 H78 109.5
H76 C63 H78 109.5
H77 C63 H78 109.5
C61 C64 H79 109.5
C61 C64 H80 109.5
H79 C64 H80 109.5
C61 C64 H81 109.5
H79 C64 H81 109.5
H80 C64 H81 109.5
C44 C65 H82 109.5
C44 C65 H83 109.5
H82 C65 H83 109.5
C44 C65 H84 109.5
H82 C65 H84 109.5
H83 C65 H84 109.5
C67 C66 C68 109.1(9)
C67 C66 C51 107.0(8)
C68 C66 C51 110.6(8)
C67 C66 C69 109.6(9)
C68 C66 C69 109.0(8)
C51 C66 C69 111.5(8)
C66 C67 H85 109.5
C66 C67 H86 109.5
H85 C67 H86 109.5
C66 C67 H87 109.5
H85 C67 H87 109.5
H86 C67 H87 109.5
C66 C68 H88 109.5
C66 C68 H89 109.5
H88 C68 H89 109.5
C66 C68 H90 109.5
H88 C68 H90 109.5
H89 C68 H90 109.5
C66 C69 H91 109.5
C66 C69 H92 109.5
H91 C69 H92 109.5
C66 C69 H93 109.5
H91 C69 H93 109.5
H92 C69 H93 109.5
C72 C70 C73 107.8(8)
C72 C70 C60 116.8(8)
C73 C70 C60 110.1(8)
C72 C70 C71 107.2(9)
C73 C70 C71 109.3(8)
C60 C70 C71 105.4(8)
C70 C71 H94 109.5
C70 C71 H95 109.5
H94 C71 H95 109.5
C70 C71 H96 109.5
H94 C71 H96 109.5
H95 C71 H96 109.5
C70 C72 H97 109.5
C70 C72 H98 109.5
H97 C72 H98 109.5
C70 C72 H99 109.5
H97 C72 H99 109.5
H98 C72 H99 109.5
C70 C73 H100 109.5
C70 C73 H101 109.5
H100 C73 H101 109.5
C70 C73 H102 109.5
H100 C73 H102 109.5
H101 C73 H102 109.5
C58 C74 H103 109.5
C58 C74 H104 109.5
H103 C74 H104 109.5
C58 C74 H105 109.5
H103 C74 H105 109.5
H104 C74 H105 109.5
O7 K1 O8 60.9(2)
O7 K1 O1 111.5(2)
O8 K1 O1 138.0(2)
O7 K1 O3 166.3(2)
O8 K1 O3 119.98(19)
O1 K1 O3 57.72(16)
O7 K1 C19 128.0(2)
O8 K1 C19 132.9(2)
O1 K1 C19 86.05(18)
O3 K1 C19 62.77(18)
O7 K1 C14 123.9(2)
O8 K1 C14 158.2(2)
O1 K1 C14 62.81(18)
O3 K1 C14 61.13(18)
C19 K1 C14 25.7(2)
O7 K1 C21 161.9(2)
O8 K1 C21 101.1(2)
O1 K1 C21 82.89(19)
O3 K1 C21 25.22(18)
C19 K1 C21 61.6(2)
C14 K1 C21 71.9(2)
O7 K1 C15 99.8(2)
O8 K1 C15 154.8(2)
O1 K1 C15 61.69(18)
O3 K1 C15 82.79(17)
C19 K1 C15 45.0(2)
C14 K1 C15 25.09(19)
C21 K1 C15 96.8(2)
O7 K1 C18 105.7(2)
O8 K1 C18 115.2(2)
O1 K1 C18 106.62(18)
O3 K1 C18 86.43(18)
C19 K1 C18 25.1(2)
C14 K1 C18 43.9(2)
C21 K1 C18 79.1(2)
C15 K1 C18 51.2(2)
O7 K1 C16 81.6(2)
O8 K1 C16 130.1(2)
O1 K1 C16 84.06(18)
O3 K1 C16 104.27(18)
C19 K1 C16 50.8(2)
C14 K1 C16 43.2(2)
C21 K1 C16 111.7(2)
C15 K1 C16 24.74(19)
C18 K1 C16 42.5(2)
O7 K1 C17 84.5(2)
O8 K1 C17 114.4(2)
O1 K1 C17 105.04(19)
O3 K1 C17 105.98(18)
C19 K1 C17 43.5(2)
C14 K1 C17 50.3(2)
C21 K1 C17 102.8(2)
C15 K1 C17 43.4(2)
C18 K1 C17 24.1(2)
C16 K1 C17 23.8(2)
O7 K1 C7 88.9(2)
O8 K1 C7 130.8(2)
O1 K1 C7 23.17(17)
O3 K1 C7 80.84(18)
C19 K1 C7 96.3(2)
C14 K1 C7 70.7(2)
C21 K1 C7 106.0(2)
C15 K1 C7 58.8(2)
C18 K1 C7 109.8(2)
C16 K1 C7 75.0(2)
C17 K1 C7 98.6(2)
O7 C75 H106 109.5
O7 C75 H107 109.5
H106 C75 H107 109.5
O7 C75 H108 109.5
H106 C75 H108 109.5
H107 C75 H108 109.5
C76 O7 C75 110.7(8)
C76 O7 K1 116.7(6)
C75 O7 K1 118.9(6)
O7 C76 C77 108.7(8)
O7 C76 H109 109.9
C77 C76 H109 109.9
O7 C76 H110 109.9
C77 C76 H110 109.9
H109 C76 H110 108.3
O8 C77 C76 109.7(8)
O8 C77 H111 109.7
C76 C77 H111 109.7
O8 C77 H112 109.7
C76 C77 H112 109.7
H111 C77 H112 108.2
C78 O8 C77 110.7(9)
C78 O8 K1 121.5(8)
C77 O8 K1 117.4(6)
O8 C78 H113 109.5
O8 C78 H114 109.5
H113 C78 H114 109.5
O8 C78 H115 109.5
H113 C78 H115 109.5
H114 C78 H115 109.5
C80 C79 H116 109.5
C80 C79 H117 109.5
H116 C79 H117 109.5
C80 C79 H118 109.5
H116 C79 H118 109.5
H117 C79 H118 109.5
C79 C80 C81 109.0(16)
C79 C80 H119 109.9
C81 C80 H119 109.9
C79 C80 H120 109.9
C81 C80 H120 109.9
H119 C80 H120 108.3
C82 C81 C80 109.4(18)
C82 C81 H121 109.8
C80 C81 H121 109.8
C82 C81 H122 109.8
C80 C81 H122 109.8
H121 C81 H122 108.2
C81 C82 C83 108.5(18)
C81 C82 H123 110.0
C83 C82 H123 110.0
C81 C82 H124 110.0
C83 C82 H124 110.0
H123 C82 H124 108.4
C82 C83 H125 109.5
C82 C83 H126 109.5
H125 C83 H126 109.5
C82 C83 H127 109.5
H125 C83 H127 109.5
H126 C83 H127 109.5
C85 C84 H128 109.5
C85 C84 H129 109.5
H128 C84 H129 109.5
C85 C84 H130 109.5
H128 C84 H130 109.5
H129 C84 H130 109.5
C86 C85 C84 104(5)
C86 C85 H131 111.0
C84 C85 H131 111.0
C86 C85 H132 111.0
C84 C85 H132 111.0
H131 C85 H132 109.0
C85 C86 C87 117(5)
C85 C86 H133 108.1
C87 C86 H133 108.1
C85 C86 H134 107.0
C87 C86 H134 108.1
H133 C86 H134 107.3
C88 C87 C86 139(5)
C88 C87 H135 102.2
C86 C87 H135 102.2
C88 C87 H136 102.2
C86 C87 H136 102.2
H135 C87 H136 104.8
C87 C88 H137 109.5
C87 C88 H138 109.5
H137 C88 H138 109.5
C87 C88 H139 109.5
H137 C88 H139 109.5
H138 C88 H139 109.5

loop_
_geom_bond_atom_site_label_1
_geom_bond_atom_site_label_2
_geom_bond_distance
Ta1 N1 1.790(7)
Ta1 O3 1.990(5)
Ta1 O1 2.001(6)
Ta1 N2 2.110(6)
Ta1 O2 2.258(5)
Ta1 Ta2 3.0044(5)
Ta1 H1 1.93(5)
Ta2 O6 1.890(5)
Ta2 O5 1.927(6)
Ta2 N2 1.972(7)
Ta2 O4 1.972(6)
Ta2 O2 2.077(5)
Ta2 H1 1.94(5)
N1 Si1 1.736(8)
Si1 C4 1.876(11)
Si1 C6 1.879(11)
Si1 C5 1.880(10)
N2 Si2 1.723(7)
Si2 C3 1.858(9)
Si2 C2 1.867(9)
Si2 C1 1.888(10)
C1 H2 0.9800
C1 H3 0.9800
C1 H4 0.9800
C2 H5 0.9800
C2 H6 0.9800
C2 H7 0.9800
C3 H8 0.9800
C3 H9 0.9800
C3 H10 0.9800
C4 H11 0.9800
C4 H12 0.9800
C4 H13 0.9800
C5 H14 0.9800
C5 H15 0.9800
C5 H16 0.9800
C6 H17 0.9800
C6 H18 0.9800
C6 H19 0.9800
O1 C7 1.367(10)
O1 K1 2.983(6)
O2 C14 1.358(9)
O3 C21 1.375(10)
O3 K1 3.032(6)
O4 C41 1.369(9)
O5 C48 1.392(9)
O6 C55 1.363(9)
C7 C8 1.409(12)
C7 C12 1.410(12)
C7 K1 3.443(9)
C8 C9 1.388(13)
C8 C27 1.534(13)
C9 C10 1.376(15)
C9 H20 0.9500
C10 C11 1.400(15)
C10 C31 1.506(16)
C11 C12 1.383(12)
C11 H21 0.9500
C12 C13 1.532(11)
C13 C15 1.504(11)
C13 H22 0.9900
C13 H23 0.9900
C14 C15 1.386(11)
C14 C19 1.399(11)
C14 K1 3.156(7)
C15 C16 1.405(11)
C15 K1 3.219(8)
C16 C17 1.385(12)
C16 K1 3.323(8)
C16 H24 0.9500
C17 C18 1.391(12)
C17 C32 1.534(12)
C17 K1 3.380(8)
C18 C19 1.392(11)
C18 K1 3.249(8)
C18 H25 0.9500
C19 C20 1.513(11)
C19 K1 3.140(7)
C20 C22 1.521(11)
C20 H26 0.9900
C20 H27 0.9900
C21 C22 1.422(12)
C21 C26 1.427(11)
C21 K1 3.214(8)
C22 C23 1.382(12)
C23 C24 1.380(13)
C23 H28 0.9500
C24 C25 1.378(14)
C24 C40 1.538(14)
C25 C26 1.397(12)
C25 H29 0.9500
C26 C36 1.519(13)
C27 C30 1.538(13)
C27 C29 1.539(12)
C27 C28 1.542(13)
C28 H30 0.9800
C28 H31 0.9800
C28 H32 0.9800
C29 H33 0.9800
C29 H34 0.9800
C29 H35 0.9800
C30 H36 0.9800
C30 H37 0.9800
C30 H38 0.9800
C31 H39 0.9800
C31 H40 0.9800
C31 H41 0.9800
C32 C35 1.500(15)
C32 C34 1.541(14)
C32 C33 1.549(15)
C33 H42 0.9800
C33 H43 0.9800
C33 H44 0.9800
C34 H45 0.9800
C34 H46 0.9800
C34 H47 0.9800
C35 H48 0.9800
C35 H49 0.9800
C35 H50 0.9800
C36 C37 1.519(14)
C36 C38 1.536(14)
C36 C39 1.553(13)
C37 H51 0.9800
C37 H52 0.9800
C37 H53 0.9800
C38 H54 0.9800
C38 H55 0.9800
C38 H56 0.9800
C39 H57 0.9800
C39 H58 0.9800
C39 H59 0.9800
C40 H60 0.9800
C40 H61 0.9800
C40 H62 0.9800
C41 C42 1.394(11)
C41 C46 1.427(11)
C42 C43 1.406(12)
C42 C61 1.529(11)
C43 C44 1.384(12)
C43 H63 0.9500
C44 C45 1.381(13)
C44 C65 1.486(13)
C45 C46 1.395(12)
C45 H64 0.9500
C46 C47 1.512(12)
C47 C49 1.498(11)
C47 H65 0.9900
C47 H66 0.9900
C48 C53 1.369(12)
C48 C49 1.391(12)
C49 C50 1.402(11)
C50 C51 1.398(13)
C50 H67 0.9500
C51 C52 1.390(13)
C51 C66 1.528(12)
C52 C53 1.410(12)
C52 H68 0.9500
C53 C54 1.516(13)
C54 C56 1.502(12)
C54 H69 0.9900
C54 H70 0.9900
C55 C56 1.413(12)
C55 C60 1.419(12)
C56 C57 1.392(11)
C57 C58 1.394(14)
C57 H71 0.9500
C58 C59 1.377(14)
C58 C74 1.531(12)
C59 C60 1.397(12)
C59 H72 0.9500
C60 C70 1.545(13)
C61 C62 1.540(11)
C61 C63 1.545(12)
C61 C64 1.555(12)
C62 H73 0.9800
C62 H74 0.9800
C62 H75 0.9800
C63 H76 0.9800
C63 H77 0.9800
C63 H78 0.9800
C64 H79 0.9800
C64 H80 0.9800
C64 H81 0.9800
C65 H82 0.9800
C65 H83 0.9800
C65 H84 0.9800
C66 C67 1.521(14)
C66 C68 1.526(14)
C66 C69 1.533(15)
C67 H85 0.9800
C67 H86 0.9800
C67 H87 0.9800
C68 H88 0.9800
C68 H89 0.9800
C68 H90 0.9800
C69 H91 0.9800
C69 H92 0.9800
C69 H93 0.9800
C70 C72 1.520(13)
C70 C73 1.537(13)
C70 C71 1.552(13)
C71 H94 0.9800
C71 H95 0.9800
C71 H96 0.9800
C72 H97 0.9800
C72 H98 0.9800
C72 H99 0.9800
C73 H100 0.9800
C73 H101 0.9800
C73 H102 0.9800
C74 H103 0.9800
C74 H104 0.9800
C74 H105 0.9800
K1 O7 2.718(7)
K1 O8 2.732(7)
C75 O7 1.446(13)
C75 H106 0.9800
C75 H107 0.9800
C75 H108 0.9800
O7 C76 1.415(11)
C76 C77 1.508(16)
C76 H109 0.9900
C76 H110 0.9900
C77 O8 1.419(12)
C77 H111 0.9900
C77 H112 0.9900
O8 C78 1.414(15)
C78 H113 0.9800
C78 H114 0.9800
C78 H115 0.9800
C79 C80 1.50(2)
C79 H116 0.9800
C79 H117 0.9800
C79 H118 0.9800
C80 C81 1.51(2)
C80 H119 0.9900
C80 H120 0.9900
C81 C82 1.40(2)
C81 H121 0.9900
C81 H122 0.9900
C82 C83 1.66(2)
C82 H123 0.9900
C82 H124 0.9900
C83 H125 0.9800
C83 H126 0.9800
C83 H127 0.9800
C84 C85 1.530(19)
C84 H128 0.9800
C84 H129 0.9800
C84 H130 0.9800
C85 C86 1.29(6)
C85 H131 0.9900
C85 H132 0.9900
C86 C87 1.379(19)
C86 H133 0.9900
C86 H134 0.9900
C87 C88 1.29(5)
C87 H135 0.9900
C87 H136 0.9900
C88 H137 0.9800
C88 H138 0.9800
C88 H139 0.9800

loop_
_geom_torsion_atom_site_label_1
_geom_torsion_atom_site_label_2
_geom_torsion_atom_site_label_3
_geom_torsion_atom_site_label_4
_geom_torsion
N1 Ta1 Ta2 O6 7.1(3)
O3 Ta1 Ta2 O6 126.8(3)
O1 Ta1 Ta2 O6 -126.6(3)
N2 Ta1 Ta2 O6 -61.7(4)
O2 Ta1 Ta2 O6 177.5(3)
K1 Ta1 Ta2 O6 -179.7(2)
N1 Ta1 Ta2 O5 137.3(3)
O3 Ta1 Ta2 O5 -103.1(3)
O1 Ta1 Ta2 O5 3.6(3)
N2 Ta1 Ta2 O5 68.5(4)
O2 Ta1 Ta2 O5 -52.3(3)
K1 Ta1 Ta2 O5 -49.5(2)
N1 Ta1 Ta2 N2 68.8(4)
O3 Ta1 Ta2 N2 -171.6(3)
O1 Ta1 Ta2 N2 -64.9(3)
O2 Ta1 Ta2 N2 -120.8(3)
K1 Ta1 Ta2 N2 -118.0(3)
N1 Ta1 Ta2 O4 -110.4(3)
O3 Ta1 Ta2 O4 9.2(2)
O1 Ta1 Ta2 O4 115.9(3)
N2 Ta1 Ta2 O4 -179.2(3)
O2 Ta1 Ta2 O4 60.0(3)
K1 Ta1 Ta2 O4 62.79(17)
N1 Ta1 Ta2 O2 -170.4(3)
O3 Ta1 Ta2 O2 -50.8(3)
O1 Ta1 Ta2 O2 55.9(3)
N2 Ta1 Ta2 O2 120.8(3)
K1 Ta1 Ta2 O2 2.8(2)
O3 Ta1 N1 Si1 -92.6(19)
O1 Ta1 N1 Si1 168.9(18)
N2 Ta1 N1 Si1 70.0(19)
O2 Ta1 N1 Si1 13(2)
Ta2 Ta1 N1 Si1 32(2)
K1 Ta1 N1 Si1 -140.4(17)
Ta1 N1 Si1 C4 -78(2)
Ta1 N1 Si1 C6 39(2)
Ta1 N1 Si1 C5 162.2(18)
O6 Ta2 N2 Si2 -39.9(5)
O5 Ta2 N2 Si2 57.5(5)
O4 Ta2 N2 Si2 -172.4(5)
O2 Ta2 N2 Si2 144.3(5)
Ta1 Ta2 N2 Si2 -174.5(7)
O6 Ta2 N2 Ta1 134.6(3)
O5 Ta2 N2 Ta1 -128.0(3)
O4 Ta2 N2 Ta1 2.2(9)
O2 Ta2 N2 Ta1 -41.2(2)
N1 Ta1 N2 Si2 51.1(6)
O3 Ta1 N2 Si2 -168.3(4)
O1 Ta1 N2 Si2 -59.6(5)
O2 Ta1 N2 Si2 -146.8(6)
Ta2 Ta1 N2 Si2 174.5(7)
K1 Ta1 N2 Si2 -97.7(5)
N1 Ta1 N2 Ta2 -123.3(3)
O3 Ta1 N2 Ta2 17.2(7)
O1 Ta1 N2 Ta2 125.9(3)
O2 Ta1 N2 Ta2 38.7(2)
K1 Ta1 N2 Ta2 87.8(3)
Ta2 N2 Si2 C3 53.1(6)
Ta1 N2 Si2 C3 -119.4(5)
Ta2 N2 Si2 C2 174.7(5)
Ta1 N2 Si2 C2 2.2(7)
Ta2 N2 Si2 C1 -67.2(6)
Ta1 N2 Si2 C1 120.3(5)
N1 Ta1 O1 C7 -96.9(12)
O3 Ta1 O1 C7 157.9(12)
N2 Ta1 O1 C7 3.6(13)
O2 Ta1 O1 C7 75.0(12)
Ta2 Ta1 O1 C7 40.1(13)
K1 Ta1 O1 C7 141.7(13)
N1 Ta1 O1 K1 121.4(3)
O3 Ta1 O1 K1 16.2(2)
N2 Ta1 O1 K1 -138.1(2)
O2 Ta1 O1 K1 -66.7(2)
Ta2 Ta1 O1 K1 -101.61(16)
O5 Ta2 O2 C14 -26.1(10)
N2 Ta2 O2 C14 -127.0(11)
O4 Ta2 O2 C14 66.4(10)
Ta1 Ta2 O2 C14 -164.9(11)
O5 Ta2 O2 Ta1 138.8(2)
N2 Ta2 O2 Ta1 37.9(2)
O4 Ta2 O2 Ta1 -128.7(2)
N1 Ta1 O2 C14 -163.5(8)
O3 Ta1 O2 C14 -54.6(6)
O1 Ta1 O2 C14 38.9(6)
N2 Ta1 O2 C14 135.1(6)
Ta2 Ta1 O2 C14 171.5(6)
K1 Ta1 O2 C14 -5.9(5)
N1 Ta1 O2 Ta2 25.1(8)
O3 Ta1 O2 Ta2 134.0(2)
O1 Ta1 O2 Ta2 -132.5(2)
N2 Ta1 O2 Ta2 -36.3(2)
K1 Ta1 O2 Ta2 -177.39(19)
N1 Ta1 O3 C21 104(3)
O1 Ta1 O3 C21 -145(3)
N2 Ta1 O3 C21 -36(3)
O2 Ta1 O3 C21 -56(3)
Ta2 Ta1 O3 C21 -24(3)
K1 Ta1 O3 C21 -129(3)
N1 Ta1 O3 K1 -126.9(3)
O1 Ta1 O3 K1 -15.8(2)
N2 Ta1 O3 K1 93.4(5)
O2 Ta1 O3 K1 72.88(19)
Ta2 Ta1 O3 K1 105.50(14)
O6 Ta2 O4 C41 158.6(13)
O5 Ta2 O4 C41 62.9(13)
N2 Ta2 O4 C41 -68.3(15)
O2 Ta2 O4 C41 -26.0(13)
Ta1 Ta2 O4 C41 -66.6(13)
O6 Ta2 O5 C48 -57.0(6)
N2 Ta2 O5 C48 -157.7(6)
O4 Ta2 O5 C48 37.3(6)
O2 Ta2 O5 C48 124.4(6)
Ta1 Ta2 O5 C48 160.8(5)
O5 Ta2 O6 C55 21.3(19)
N2 Ta2 O6 C55 122.9(19)
O4 Ta2 O6 C55 -71.6(19)
Ta1 Ta2 O6 C55 161.5(18)
Ta1 O1 C7 C8 121.6(11)
K1 O1 C7 C8 -95.9(8)
Ta1 O1 C7 C12 -60.1(16)
K1 O1 C7 C12 82.4(7)
Ta1 O1 C7 K1 -142.5(13)
O1 C7 C8 C9 -179.8(9)
C12 C7 C8 C9 2.0(14)
K1 C7 C8 C9 115.0(9)
O1 C7 C8 C27 6.8(14)
C12 C7 C8 C27 -171.4(8)
K1 C7 C8 C27 -58.4(10)
C7 C8 C9 C10 -1.2(17)
C27 C8 C9 C10 172.7(11)
C8 C9 C10 C11 -1(2)
C8 C9 C10 C31 -178.7(14)
C9 C10 C11 C12 2(2)
C31 C10 C11 C12 179.8(14)
C10 C11 C12 C7 -0.9(17)
C10 C11 C12 C13 178.0(11)
O1 C7 C12 C11 -179.3(8)
C8 C7 C12 C11 -1.0(14)
K1 C7 C12 C11 -120.0(8)
O1 C7 C12 C13 2.0(12)
C8 C7 C12 C13 -179.8(8)
K1 C7 C12 C13 61.3(8)
C11 C12 C13 C15 115.8(9)
C7 C12 C13 C15 -65.4(11)
Ta2 O2 C14 C15 77.7(12)
Ta1 O2 C14 C15 -84.7(8)
Ta2 O2 C14 C19 -102.1(11)
Ta1 O2 C14 C19 95.5(7)
Ta2 O2 C14 K1 170.3(7)
Ta1 O2 C14 K1 7.8(7)
O2 C14 C15 C16 -174.9(7)
C19 C14 C15 C16 4.9(11)
K1 C14 C15 C16 72.1(7)
O2 C14 C15 C13 3.2(11)
C19 C14 C15 C13 -176.9(7)
K1 C14 C15 C13 -109.8(6)
O2 C14 C15 K1 113.0(6)
C19 C14 C15 K1 -67.2(7)
C12 C13 C15 C14 106.4(8)
C12 C13 C15 C16 -75.5(10)
C12 C13 C15 K1 20.4(8)
C14 C15 C16 C17 -1.2(12)
C13 C15 C16 C17 -179.3(7)
K1 C15 C16 C17 66.9(7)
C14 C15 C16 K1 -68.2(6)
C13 C15 C16 K1 113.8(7)
C15 C16 C17 C18 -2.5(12)
K1 C16 C17 C18 60.9(7)
C15 C16 C17 C32 174.3(8)
K1 C16 C17 C32 -122.2(8)
C15 C16 C17 K1 -63.4(7)
C16 C17 C18 C19 2.8(12)
C32 C17 C18 C19 -174.2(8)
K1 C17 C18 C19 65.3(7)
C16 C17 C18 K1 -62.6(7)
C32 C17 C18 K1 120.5(7)
C17 C18 C19 C14 0.7(12)
K1 C18 C19 C14 71.4(6)
C17 C18 C19 C20 -178.8(7)
K1 C18 C19 C20 -108.1(7)
C17 C18 C19 K1 -70.6(7)
O2 C14 C19 C18 175.1(7)
C15 C14 C19 C18 -4.7(11)
K1 C14 C19 C18 -73.6(6)
O2 C14 C19 C20 -5.4(10)
C15 C14 C19 C20 174.8(7)
K1 C14 C19 C20 105.9(6)
O2 C14 C19 K1 -111.2(6)
C15 C14 C19 K1 68.9(7)
C18 C19 C20 C22 75.2(10)
C14 C19 C20 C22 -104.3(9)
K1 C19 C20 C22 -17.5(8)
Ta1 O3 C21 C22 47(3)
K1 O3 C21 C22 -82.9(7)
Ta1 O3 C21 C26 -134(3)
K1 O3 C21 C26 95.6(8)
Ta1 O3 C21 K1 130(3)
O3 C21 C22 C23 179.0(8)
C26 C21 C22 C23 0.6(12)
K1 C21 C22 C23 109.9(8)
O3 C21 C22 C20 -3.5(12)
C26 C21 C22 C20 178.1(8)
K1 C21 C22 C20 -72.6(7)
C19 C20 C22 C23 -109.9(9)
C19 C20 C22 C21 72.5(10)
C21 C22 C23 C24 -1.7(14)
C20 C22 C23 C24 -179.2(9)
C22 C23 C24 C25 1.7(16)
C22 C23 C24 C40 179.2(10)
C23 C24 C25 C26 -0.6(16)
C40 C24 C25 C26 -178.2(10)
C24 C25 C26 C21 -0.4(15)
C24 C25 C26 C36 175.3(10)
O3 C21 C26 C25 -178.0(8)
C22 C21 C26 C25 0.4(12)
K1 C21 C26 C25 -102.7(8)
O3 C21 C26 C36 6.4(13)
C22 C21 C26 C36 -175.1(8)
K1 C21 C26 C36 81.8(9)
C9 C8 C27 C30 -108.1(10)
C7 C8 C27 C30 65.3(11)
C9 C8 C27 C29 9.4(13)
C7 C8 C27 C29 -177.2(9)
C9 C8 C27 C28 129.4(10)
C7 C8 C27 C28 -57.2(12)
C16 C17 C32 C35 4.6(13)
C18 C17 C32 C35 -178.6(9)
K1 C17 C32 C35 -90.2(10)
C16 C17 C32 C34 125.9(9)
C18 C17 C32 C34 -57.3(12)
K1 C17 C32 C34 31.1(11)
C16 C17 C32 C33 -117.1(10)
C18 C17 C32 C33 59.7(11)
K1 C17 C32 C33 148.1(7)
C25 C26 C36 C37 -114.5(10)
C21 C26 C36 C37 60.9(11)
C25 C26 C36 C38 123.7(10)
C21 C26 C36 C38 -60.9(12)
C25 C26 C36 C39 5.3(13)
C21 C26 C36 C39 -179.3(9)
Ta2 O4 C41 C42 138.0(11)
Ta2 O4 C41 C46 -41.9(16)
O4 C41 C42 C43 179.6(7)
C46 C41 C42 C43 -0.4(12)
O4 C41 C42 C61 1.0(12)
C46 C41 C42 C61 -179.0(7)
C41 C42 C43 C44 -0.5(14)
C61 C42 C43 C44 178.1(9)
C42 C43 C44 C45 0.4(15)
C42 C43 C44 C65 -177.0(10)
C43 C44 C45 C46 0.7(14)
C65 C44 C45 C46 178.0(10)
C44 C45 C46 C41 -1.5(13)
C44 C45 C46 C47 -179.9(8)
O4 C41 C46 C45 -178.7(7)
C42 C41 C46 C45 1.4(12)
O4 C41 C46 C47 -0.3(11)
C42 C41 C46 C47 179.7(7)
C45 C46 C47 C49 111.3(9)
C41 C46 C47 C49 -67.0(11)
Ta2 O5 C48 C53 91.9(8)
Ta2 O5 C48 C49 -91.4(8)
C53 C48 C49 C50 7.2(12)
O5 C48 C49 C50 -169.3(7)
C53 C48 C49 C47 -169.1(8)
O5 C48 C49 C47 14.3(11)
C46 C47 C49 C48 95.9(9)
C46 C47 C49 C50 -80.3(10)
C48 C49 C50 C51 0.1(12)
C47 C49 C50 C51 176.5(8)
C49 C50 C51 C52 -6.7(13)
C49 C50 C51 C66 171.2(8)
C50 C51 C52 C53 6.7(13)
C66 C51 C52 C53 -171.1(8)
C49 C48 C53 C52 -7.3(12)
O5 C48 C53 C52 169.2(7)
C49 C48 C53 C54 171.6(8)
O5 C48 C53 C54 -11.9(12)
C51 C52 C53 C48 0.0(13)
C51 C52 C53 C54 -178.9(8)
C48 C53 C54 C56 -95.9(10)
C52 C53 C54 C56 82.9(10)
Ta2 O6 C55 C56 -29(2)
Ta2 O6 C55 C60 153.8(15)
O6 C55 C56 C57 176.1(8)
C60 C55 C56 C57 -6.4(13)
O6 C55 C56 C54 -6.2(12)
C60 C55 C56 C54 171.4(8)
C53 C54 C56 C57 -99.6(10)
C53 C54 C56 C55 82.6(10)
C55 C56 C57 C58 0.9(14)
C54 C56 C57 C58 -176.9(9)
C56 C57 C58 C59 4.3(14)
C56 C57 C58 C74 179.8(9)
C57 C58 C59 C60 -4.4(15)
C74 C58 C59 C60 -179.8(9)
C58 C59 C60 C55 -0.8(14)
C58 C59 C60 C70 176.5(9)
O6 C55 C60 C59 -176.3(8)
C56 C55 C60 C59 6.2(12)
O6 C55 C60 C70 6.8(13)
C56 C55 C60 C70 -170.7(8)
C41 C42 C61 C62 -58.2(10)
C43 C42 C61 C62 123.3(8)
C41 C42 C61 C63 -176.7(8)
C43 C42 C61 C63 4.8(11)
C41 C42 C61 C64 63.8(10)
C43 C42 C61 C64 -114.7(9)
C52 C51 C66 C67 102.1(11)
C50 C51 C66 C67 -75.6(12)
C52 C51 C66 C68 -16.6(13)
C50 C51 C66 C68 165.6(8)
C52 C51 C66 C69 -138.0(9)
C50 C51 C66 C69 44.3(11)
C59 C60 C70 C72 175.1(9)
C55 C60 C70 C72 -7.9(14)
C59 C60 C70 C73 51.8(11)
C55 C60 C70 C73 -131.2(9)
C59 C60 C70 C71 -66.0(10)
C55 C60 C70 C71 111.0(10)
C7 O1 K1 O7 13.4(5)
Ta1 O1 K1 O7 177.1(2)
C7 O1 K1 O8 83.3(5)
Ta1 O1 K1 O8 -112.9(3)
C7 O1 K1 O3 -176.2(5)
Ta1 O1 K1 O3 -12.47(18)
C7 O1 K1 C19 -116.1(5)
Ta1 O1 K1 C19 47.6(2)
C7 O1 K1 C14 -104.7(5)
Ta1 O1 K1 C14 59.0(2)
C7 O1 K1 C21 -178.0(5)
Ta1 O1 K1 C21 -14.3(2)
C7 O1 K1 C15 -76.3(5)
Ta1 O1 K1 C15 87.4(2)
C7 O1 K1 C18 -101.6(5)
Ta1 O1 K1 C18 62.1(3)
C7 O1 K1 C16 -65.2(5)
Ta1 O1 K1 C16 98.6(2)
C7 O1 K1 C17 -76.6(5)
Ta1 O1 K1 C17 87.2(3)
Ta1 O1 K1 C7 163.7(6)
C21 O3 K1 O7 -135.0(8)
Ta1 O3 K1 O7 53.3(9)
C21 O3 K1 O8 -45.2(5)
Ta1 O3 K1 O8 143.1(2)
C21 O3 K1 O1 -175.8(5)
Ta1 O3 K1 O1 12.46(17)
C21 O3 K1 C19 80.7(4)
Ta1 O3 K1 C19 -91.0(2)
C21 O3 K1 C14 109.8(5)
Ta1 O3 K1 C14 -61.9(2)
Ta1 O3 K1 C21 -171.7(5)
C21 O3 K1 C15 123.2(4)
Ta1 O3 K1 C15 -48.5(2)
C21 O3 K1 C18 71.9(4)
Ta1 O3 K1 C18 -99.8(2)
C21 O3 K1 C16 110.8(4)
Ta1 O3 K1 C16 -60.9(3)
C21 O3 K1 C17 86.2(5)
Ta1 O3 K1 C17 -85.5(3)
C21 O3 K1 C7 -177.4(5)
Ta1 O3 K1 C7 11.0(2)
C18 C19 K1 O7 31.1(6)
C14 C19 K1 O7 -90.4(5)
C20 C19 K1 O7 152.5(5)
C18 C19 K1 O8 -52.2(6)
C14 C19 K1 O8 -173.7(4)
C20 C19 K1 O8 69.2(6)
C18 C19 K1 O1 145.5(5)
C14 C19 K1 O1 24.0(5)
C20 C19 K1 O1 -93.1(5)
C18 C19 K1 O3 -159.1(5)
C14 C19 K1 O3 79.5(5)
C20 C19 K1 O3 -37.6(5)
C18 C19 K1 C14 121.5(7)
C20 C19 K1 C14 -117.0(7)
C18 C19 K1 C21 -130.5(5)
C14 C19 K1 C21 108.0(5)
C20 C19 K1 C21 -9.0(5)
C18 C19 K1 C15 92.6(5)
C14 C19 K1 C15 -28.9(4)
C20 C19 K1 C15 -145.9(6)
C14 C19 K1 C18 -121.5(7)
C20 C19 K1 C18 121.5(8)
C18 C19 K1 C16 59.9(5)
C14 C19 K1 C16 -61.6(5)
C20 C19 K1 C16 -178.6(6)
C18 C19 K1 C17 28.7(5)
C14 C19 K1 C17 -92.8(5)
C20 C19 K1 C17 150.2(7)
C18 C19 K1 C7 124.6(5)
C14 C19 K1 C7 3.2(5)
C20 C19 K1 C7 -113.9(5)
O2 C14 K1 O7 -136.2(5)
C15 C14 K1 O7 -18.0(6)
C19 C14 K1 O7 108.4(5)
O2 C14 K1 O8 127.9(6)
C15 C14 K1 O8 -113.8(7)
C19 C14 K1 O8 12.5(8)
O2 C14 K1 O1 -37.5(5)
C15 C14 K1 O1 80.8(5)
C19 C14 K1 O1 -152.9(5)
O2 C14 K1 O3 28.8(5)
C15 C14 K1 O3 147.1(5)
C19 C14 K1 O3 -86.6(5)
O2 C14 K1 C19 115.4(8)
C15 C14 K1 C19 -126.3(7)
O2 C14 K1 C21 53.7(5)
C15 C14 K1 C21 172.0(5)
C19 C14 K1 C21 -61.7(5)
O2 C14 K1 C15 -118.3(8)
C19 C14 K1 C15 126.3(7)
O2 C14 K1 C18 146.8(7)
C15 C14 K1 C18 -94.9(5)
C19 C14 K1 C18 31.4(4)
O2 C14 K1 C16 -149.7(7)
C15 C14 K1 C16 -31.4(4)
C19 C14 K1 C16 94.9(5)
O2 C14 K1 C17 178.8(7)
C15 C14 K1 C17 -62.9(5)
C19 C14 K1 C17 63.4(5)
O2 C14 K1 C7 -61.3(5)
C15 C14 K1 C7 57.0(5)
C19 C14 K1 C7 -176.7(5)
O3 C21 K1 O7 147.4(6)
C22 C21 K1 O7 -92.5(8)
C26 C21 K1 O7 28.9(11)
O3 C21 K1 O8 141.2(4)
C22 C21 K1 O8 -98.8(5)
C26 C21 K1 O8 22.7(6)
O3 C21 K1 O1 3.5(4)
C22 C21 K1 O1 123.6(5)
C26 C21 K1 O1 -115.0(6)
C22 C21 K1 O3 120.0(7)
C26 C21 K1 O3 -118.5(8)
O3 C21 K1 C19 -85.8(4)
C22 C21 K1 C19 34.2(5)
C26 C21 K1 C19 155.7(6)
O3 C21 K1 C14 -60.1(4)
C22 C21 K1 C14 59.9(5)
C26 C21 K1 C14 -178.6(6)
O3 C21 K1 C15 -56.7(4)
C22 C21 K1 C15 63.3(5)
C26 C21 K1 C15 -175.2(6)
O3 C21 K1 C18 -105.0(4)
C22 C21 K1 C18 15.1(5)
C26 C21 K1 C18 136.5(6)
O3 C21 K1 C16 -77.1(5)
C22 C21 K1 C16 42.9(5)
C26 C21 K1 C16 164.3(5)
O3 C21 K1 C17 -100.3(4)
C22 C21 K1 C17 19.7(5)
C26 C21 K1 C17 141.1(6)
O3 C21 K1 C7 2.7(5)
C22 C21 K1 C7 122.8(5)
C26 C21 K1 C7 -115.8(6)
C14 C15 K1 O7 164.9(5)
C16 C15 K1 O7 43.4(5)
C13 C15 K1 O7 -78.8(5)
C14 C15 K1 O8 127.3(6)
C16 C15 K1 O8 5.7(8)
C13 C15 K1 O8 -116.5(6)
C14 C15 K1 O1 -85.8(5)
C16 C15 K1 O1 152.6(5)
C13 C15 K1 O1 30.4(5)
C14 C15 K1 O3 -28.7(5)
C16 C15 K1 O3 -150.3(5)
C13 C15 K1 O3 87.5(5)
C14 C15 K1 C19 29.6(4)
C16 C15 K1 C19 -92.0(5)
C13 C15 K1 C19 145.8(6)
C16 C15 K1 C14 -121.6(7)
C13 C15 K1 C14 116.2(7)
C14 C15 K1 C21 -7.6(5)
C16 C15 K1 C21 -129.2(5)
C13 C15 K1 C21 108.6(5)
C14 C15 K1 C18 62.5(5)
C16 C15 K1 C18 -59.0(5)
C13 C15 K1 C18 178.8(6)
C14 C15 K1 C16 121.6(7)
C13 C15 K1 C16 -122.2(8)
C14 C15 K1 C17 93.9(5)
C16 C15 K1 C17 -27.7(5)
C13 C15 K1 C17 -149.9(6)
C14 C15 K1 C7 -112.3(5)
C16 C15 K1 C7 126.1(5)
C13 C15 K1 C7 3.9(5)
C17 C18 K1 O7 -29.1(5)
C19 C18 K1 O7 -155.0(5)
C17 C18 K1 O8 -93.9(5)
C19 C18 K1 O8 140.2(5)
C17 C18 K1 O1 89.8(5)
C19 C18 K1 O1 -36.2(5)
C17 C18 K1 O3 144.5(5)
C19 C18 K1 O3 18.6(5)
C17 C18 K1 C19 126.0(8)
C17 C18 K1 C14 93.8(6)
C19 C18 K1 C14 -32.2(4)
C17 C18 K1 C21 168.9(5)
C19 C18 K1 C21 42.9(5)
C17 C18 K1 C15 60.9(5)
C19 C18 K1 C15 -65.0(5)
C17 C18 K1 C16 28.8(5)
C19 C18 K1 C16 -97.1(5)
C19 C18 K1 C17 -126.0(8)
C17 C18 K1 C7 65.6(5)
C19 C18 K1 C7 -60.4(5)
C17 C16 K1 O7 95.3(5)
C15 C16 K1 O7 -136.8(5)
C17 C16 K1 O8 55.3(6)
C15 C16 K1 O8 -176.8(5)
C17 C16 K1 O1 -151.8(5)
C15 C16 K1 O1 -24.0(5)
C17 C16 K1 O3 -97.3(5)
C15 C16 K1 O3 30.5(5)
C17 C16 K1 C19 -62.1(5)
C15 C16 K1 C19 65.7(5)
C17 C16 K1 C14 -95.9(6)
C15 C16 K1 C14 31.9(4)
C17 C16 K1 C21 -71.9(5)
C15 C16 K1 C21 55.9(5)
C17 C16 K1 C15 -127.8(8)
C17 C16 K1 C18 -29.2(4)
C15 C16 K1 C18 98.6(5)
C15 C16 K1 C17 127.8(8)
C17 C16 K1 C7 -173.5(5)
C15 C16 K1 C7 -45.7(5)
C16 C17 K1 O7 -81.8(5)
C18 C17 K1 O7 152.0(5)
C32 C17 K1 O7 37.9(7)
C16 C17 K1 O8 -136.3(5)
C18 C17 K1 O8 97.5(5)
C32 C17 K1 O8 -16.7(8)
C16 C17 K1 O1 29.1(5)
C18 C17 K1 O1 -97.2(5)
C32 C17 K1 O1 148.7(7)
C16 C17 K1 O3 89.2(5)
C18 C17 K1 O3 -37.0(5)
C32 C17 K1 O3 -151.2(7)
C16 C17 K1 C19 96.4(5)
C18 C17 K1 C19 -29.9(4)
C32 C17 K1 C19 -144.0(9)
C16 C17 K1 C14 62.1(5)
C18 C17 K1 C14 -64.1(5)
C32 C17 K1 C14 -178.2(9)
C16 C17 K1 C21 115.1(5)
C18 C17 K1 C21 -11.2(5)
C32 C17 K1 C21 -125.3(7)
C16 C17 K1 C15 28.8(4)
C18 C17 K1 C15 -97.5(5)
C32 C17 K1 C15 148.4(9)
C16 C17 K1 C18 126.3(7)
C32 C17 K1 C18 -114.1(10)
C18 C17 K1 C16 -126.3(7)
C32 C17 K1 C16 119.6(10)
C16 C17 K1 C7 6.3(5)
C18 C17 K1 C7 -119.9(5)
C32 C17 K1 C7 125.9(7)
O1 C7 K1 O7 -167.6(5)
C8 C7 K1 O7 -52.5(6)
C12 C7 K1 O7 74.3(5)
O1 C7 K1 O8 -118.7(5)
C8 C7 K1 O8 -3.6(7)
C12 C7 K1 O8 123.2(5)
C8 C7 K1 O1 115.1(9)
C12 C7 K1 O1 -118.1(7)
O1 C7 K1 O3 3.2(4)
C8 C7 K1 O3 118.3(6)
C12 C7 K1 O3 -114.8(5)
O1 C7 K1 C19 64.3(5)
C8 C7 K1 C19 179.4(6)
C12 C7 K1 C19 -53.8(5)
O1 C7 K1 C14 65.7(5)
C8 C7 K1 C14 -179.2(7)
C12 C7 K1 C14 -52.3(5)
O1 C7 K1 C21 2.1(5)
C8 C7 K1 C21 117.1(6)
C12 C7 K1 C21 -116.0(5)
O1 C7 K1 C15 90.3(5)
C8 C7 K1 C15 -154.6(7)
C12 C7 K1 C15 -27.8(5)
O1 C7 K1 C18 86.1(5)
C8 C7 K1 C18 -158.9(6)
C12 C7 K1 C18 -32.0(5)
O1 C7 K1 C16 110.8(5)
C8 C7 K1 C16 -134.1(6)
C12 C7 K1 C16 -7.3(5)
O1 C7 K1 C17 108.2(5)
C8 C7 K1 C17 -136.8(6)
C12 C7 K1 C17 -9.9(5)
O8 K1 O7 C76 -20.0(6)
O1 K1 O7 C76 114.0(6)
O3 K1 O7 C76 77.6(11)
C19 K1 O7 C76 -143.6(6)
C14 K1 O7 C76 -175.0(6)
C21 K1 O7 C76 -27.0(11)
C15 K1 O7 C76 177.3(6)
C18 K1 O7 C76 -130.4(6)
C16 K1 O7 C76 -165.8(7)
C17 K1 O7 C76 -141.9(7)
C7 K1 O7 C76 119.3(7)
O8 K1 O7 C75 -156.9(8)
O1 K1 O7 C75 -22.9(8)
O3 K1 O7 C75 -59.3(12)
C19 K1 O7 C75 79.5(8)
C14 K1 O7 C75 48.0(8)
C21 K1 O7 C75 -163.9(8)
C15 K1 O7 C75 40.4(7)
C18 K1 O7 C75 92.6(7)
C16 K1 O7 C75 57.3(7)
C17 K1 O7 C75 81.1(7)
C7 K1 O7 C75 -17.7(7)
C75 O7 C76 C77 -171.6(8)
K1 O7 C76 C77 48.1(9)
O7 C76 C77 O8 -57.8(11)
C76 C77 O8 C78 -173.4(11)
C76 C77 O8 K1 41.0(10)
O7 K1 O8 C78 -154.1(10)
O1 K1 O8 C78 115.3(10)
O3 K1 O8 C78 41.6(10)
C19 K1 O8 C78 -37.7(10)
C14 K1 O8 C78 -45.1(12)
C21 K1 O8 C78 23.6(10)
C15 K1 O8 C78 -110.6(10)
C18 K1 O8 C78 -59.5(10)
C16 K1 O8 C78 -107.5(10)
C17 K1 O8 C78 -86.1(10)
C7 K1 O8 C78 146.4(9)
O7 K1 O8 C77 -12.5(7)
O1 K1 O8 C77 -103.1(7)
O3 K1 O8 C77 -176.8(6)
C19 K1 O8 C77 103.9(7)
C14 K1 O8 C77 96.6(9)
C21 K1 O8 C77 165.3(7)
C15 K1 O8 C77 31.0(10)
C18 K1 O8 C77 82.2(7)
C16 K1 O8 C77 34.2(8)
C17 K1 O8 C77 55.6(7)
C7 K1 O8 C77 -72.0(8)
C79 C80 C81 C82 -171.0(19)
C80 C81 C82 C83 178.4(15)
C84 C85 C86 C87 -170(5)
C85 C86 C87 C88 -153(7)

loop_
_platon_squeeze_void_nr
_platon_squeeze_void_average_x
_platon_squeeze_void_average_y
_platon_squeeze_void_average_z
_platon_squeeze_void_volume
_platon_squeeze_void_count_electrons
_platon_squeeze_void_content
1 0.004 0.000 0.500 608 42 ' '
2 -0.025 0.500 1.000 608 42 ' '
